data_7025566
loop_
_publ_author_name
'Norton, Kieran'
'Banerjee, Santanu'
'Das, Sayantani'
'Huebner, Louise'
'Emge, Thomas J.'
'Brennan, John G.'

_publ_section_title
;
 Lanthanide oxochalcogenido clusters.
;
_journal_issue 29
_journal_name_full 'Dalton transactions (Cambridge, England : 2003)'
_journal_page_first 6794
_journal_page_last 6800
_journal_paper_doi 10.1039/c001812k
_journal_volume 39
_journal_year 2010
_chemical_formula_moiety 'C128 H144 Nd8 O10 S1.7 Se16.3, 4(C4 H8 O)'
_chemical_formula_sum 'C144 H176 Nd8 O14 S1.7 Se16.3'
_chemical_formula_weight 4626.08
_chemical_name_systematic
;
?
;
_space_group_IT_number 14
_symmetry_cell_setting monoclinic
_symmetry_space_group_name_Hall '-P 2yn'
_symmetry_space_group_name_H-M 'P 1 21/n 1'
_atom_sites_solution_hydrogens geom
_atom_sites_solution_primary direct
_atom_sites_solution_secondary difmap
_audit_creation_method SHELXL-97
_cell_angle_alpha 90.00
_cell_angle_beta 102.345(1)
_cell_angle_gamma 90.00
_cell_formula_units_Z 2
_cell_length_a 17.5991(12)
_cell_length_b 20.7335(14)
_cell_length_c 21.9371(15)
_cell_measurement_reflns_used 8249
_cell_measurement_temperature 100(2)
_cell_measurement_theta_max 30.50
_cell_measurement_theta_min 2.24
_cell_volume 7819.6(9)
_computing_cell_refinement 'Bruker SMART'
_computing_data_collection 'Bruker SMART'
_computing_data_reduction 'Bruker SAINT'
_computing_molecular_graphics 'Bruker SHELXTL'
_computing_publication_material 'Bruker SHELXTL'
_computing_structure_refinement 'SHELXL-97 (Sheldrick, 1997)'
_computing_structure_solution 'SHELXS-97 (Sheldrick, 1990)'
_diffrn_ambient_temperature 100(2)
_diffrn_measured_fraction_theta_full 0.989
_diffrn_measured_fraction_theta_max 0.989
_diffrn_measurement_device_type 'CCD area detector'
_diffrn_measurement_method 'phi and omega scans'
_diffrn_radiation_monochromator graphite
_diffrn_radiation_source 'fine-focus sealed tube'
_diffrn_radiation_type MoK\a
_diffrn_radiation_wavelength 0.71073
_diffrn_reflns_av_R_equivalents 0.0353
_diffrn_reflns_av_sigmaI/netI 0.0398
_diffrn_reflns_limit_h_max 25
_diffrn_reflns_limit_h_min -23
_diffrn_reflns_limit_k_max 29
_diffrn_reflns_limit_k_min -29
_diffrn_reflns_limit_l_max 31
_diffrn_reflns_limit_l_min -31
_diffrn_reflns_number 76757
_diffrn_reflns_theta_full 30.55
_diffrn_reflns_theta_max 30.55
_diffrn_reflns_theta_min 1.90
_exptl_absorpt_coefficient_mu 6.475
_exptl_absorpt_correction_T_max 0.5104
_exptl_absorpt_correction_T_min 0.3174
_exptl_absorpt_correction_type multi-scan
_exptl_absorpt_process_details 'Bruker SAINT (SADABS)'
_exptl_crystal_colour colourless
_exptl_crystal_density_diffrn 1.965
_exptl_crystal_density_method 'not measured'
_exptl_crystal_description rod
_exptl_crystal_F_000 4427
_exptl_crystal_size_max 0.23
_exptl_crystal_size_mid 0.17
_exptl_crystal_size_min 0.12
_refine_diff_density_max 2.151
_refine_diff_density_min -1.718
_refine_diff_density_rms 0.172
_refine_ls_extinction_method none
_refine_ls_goodness_of_fit_ref 1.017
_refine_ls_hydrogen_treatment constr
_refine_ls_matrix_type full
_refine_ls_number_parameters 843
_refine_ls_number_reflns 23709
_refine_ls_number_restraints 1571
_refine_ls_restrained_S_all 1.009
_refine_ls_R_factor_all 0.0516
_refine_ls_R_factor_gt 0.0366
_refine_ls_shift/su_max 0.004
_refine_ls_shift/su_mean 0.000
_refine_ls_structure_factor_coef Fsqd
_refine_ls_weighting_details 'calc w=1/[\s^2^(Fo^2^)+(0.0430P)^2^+23.0000P] where P=(Fo^2^+2Fc^2^)/3'
_refine_ls_weighting_scheme calc
_refine_ls_wR_factor_gt 0.0882
_refine_ls_wR_factor_ref 0.0946
_reflns_number_gt 19084
_reflns_number_total 23709
_reflns_threshold_expression >2sigma(I)
_cod_data_source_file c001812k.txt
_cod_data_source_block nd8o2s2
_cod_depositor_comments
;
The following automatic conversions were performed:

'_symmetry_cell_setting' value 'Monoclinic' changed to 'monoclinic'
according to /home/saulius/struct/CIF-dictionaries/cif_core.dic
dictionary named 'cif_core.dic' version 2.4.2 from 2011-04-26.

Automatic conversion script
Id: cif_fix_values 1891 2012-01-12 08:04:46Z andrius 
;
_cod_original_sg_symbol_H-M P2(1)/n
_cod_database_code 7025566

loop_
_symmetry_equiv_pos_as_xyz
'x, y, z'
'-x+1/2, y+1/2, -z+1/2'
'-x, -y, -z'
'x-1/2, -y-1/2, z-1/2'

loop_
_atom_site_label
_atom_site_type_symbol
_atom_site_fract_x
_atom_site_fract_y
_atom_site_fract_z
_atom_site_U_iso_or_equiv
_atom_site_adp_type
_atom_site_occupancy
_atom_site_symmetry_multiplicity
_atom_site_calc_flag
_atom_site_refinement_flags
_atom_site_disorder_assembly
_atom_site_disorder_group
Nd1 Nd 0.179517(13) 0.946428(10) 1.080738(10) 0.02139(5) Uani 1 1 d U . .
Nd2 Nd -0.013895(13) 0.856667(10) 1.089460(10) 0.01896(5) Uani 1 1 d U . .
Nd3 Nd 0.020024(13) 0.923947(10) 0.934855(10) 0.01891(5) Uani 1 1 d U . .
Nd4 Nd 0.233550(13) 1.047610(10) 0.921825(11) 0.02223(5) Uani 1 1 d U . .
Se1 Se 0.19853(2) 0.909020(19) 0.95177(2) 0.02410(9) Uani 1 1 d U A .
Se2 Se 0.32595(2) 1.01212(2) 1.04719(2) 0.02653(9) Uani 1 1 d U A .
Se3 Se 0.13178(3) 0.87682(2) 1.18885(2) 0.03077(10) Uani 1 1 d U A .
Se4 Se -0.18338(2) 0.814343(19) 1.066284(19) 0.02245(8) Uani 1 1 d U . .
Se5 Se -0.00014(3) 0.787052(19) 0.97284(2) 0.02422(9) Uani 1 1 d U . .
Se6 Se -0.14854(3) 0.93130(2) 0.86267(2) 0.02522(9) Uani 1 1 d U . .
Se7 Se 0.07080(3) 1.037631(19) 0.836420(19) 0.02291(8) Uani 1 1 d U . .
Se8 Se 0.28866(3) 0.96459(2) 0.83238(3) 0.03628(12) Uani 1 1 d U A .
S9A S -0.10231(5) 0.95984(4) 1.01370(4) 0.0194(3) Uani 0.852(3) 1 d PU . .
Se9B Se -0.10231(5) 0.95984(4) 1.01370(4) 0.0194(3) Uani 0.148(3) 1 d PU . .
O1 O 0.06698(16) 0.90179(13) 1.03718(13) 0.0209(5) Uani 1 1 d U A .
O3 O -0.00292(18) 0.74496(14) 1.13544(14) 0.0270(6) Uani 1 1 d U . .
O4 O 0.02893(19) 0.86684(15) 0.83512(15) 0.0299(7) Uani 1 1 d U . .
O5 O 0.35620(19) 1.10223(16) 0.91816(18) 0.0362(8) Uani 1 1 d U A .
C1 C 0.2492(3) 0.82932(19) 0.9408(2) 0.0252(8) Uani 1 1 d U . .
C2 C 0.3265(3) 0.8277(2) 0.9358(2) 0.0300(9) Uani 1 1 d U A .
H2 H 0.3554 0.8666 0.9377 0.036 Uiso 1 1 calc R . .
C3 C 0.3615(3) 0.7690(2) 0.9280(2) 0.0367(10) Uani 1 1 d U . .
H3 H 0.4143 0.7679 0.9242 0.044 Uiso 1 1 calc R A .
C4 C 0.3202(3) 0.7126(2) 0.9258(3) 0.0406(11) Uani 1 1 d U A .
H4 H 0.3447 0.6727 0.9208 0.049 Uiso 1 1 calc R . .
C5 C 0.2436(3) 0.7136(2) 0.9308(3) 0.0448(13) Uani 1 1 d U . .
H5 H 0.2152 0.6744 0.9287 0.054 Uiso 1 1 calc R A .
C6 C 0.2078(3) 0.7718(2) 0.9389(3) 0.0389(11) Uani 1 1 d U A .
H6 H 0.1551 0.7724 0.9431 0.047 Uiso 1 1 calc R . .
C7 C 0.3745(3) 1.0880(2) 1.0893(2) 0.0277(8) Uani 1 1 d U . .
C8 C 0.3364(3) 1.1460(2) 1.0872(3) 0.0396(11) Uani 1 1 d U A .
H8 H 0.2826 1.1486 1.0684 0.048 Uiso 1 1 calc R . .
C9 C 0.3762(4) 1.2009(3) 1.1123(3) 0.0536(15) Uani 1 1 d U . .
H9 H 0.3493 1.2408 1.1101 0.064 Uiso 1 1 calc R A .
C10 C 0.4544(4) 1.1985(3) 1.1404(3) 0.0450(12) Uani 1 1 d U A .
H10 H 0.4816 1.2365 1.1565 0.054 Uiso 1 1 calc R . .
C11 C 0.4918(3) 1.1400(3) 1.1448(3) 0.0432(12) Uani 1 1 d U . .
H11 H 0.5451 1.1372 1.1651 0.052 Uiso 1 1 calc R A .
C12 C 0.4520(3) 1.0846(2) 1.1194(2) 0.0344(10) Uani 1 1 d U A .
H12 H 0.4782 1.0443 1.1230 0.041 Uiso 1 1 calc R . .
C13 C 0.1813(3) 0.7982(3) 1.1737(3) 0.0447(12) Uani 1 1 d U . .
C14 C 0.1743(3) 0.7717(3) 1.1156(4) 0.0521(14) Uani 1 1 d U A .
H14 H 0.1423 0.7914 1.0801 0.063 Uiso 1 1 calc R . .
C15 C 0.2159(4) 0.7140(3) 1.1097(5) 0.0747(19) Uani 1 1 d U . .
H15 H 0.2127 0.6935 1.0705 0.090 Uiso 1 1 calc R A .
C16 C 0.2637(4) 0.6880(3) 1.1671(5) 0.076(2) Uani 1 1 d U A .
H16 H 0.2944 0.6509 1.1644 0.091 Uiso 1 1 calc R . .
C17 C 0.2664(5) 0.7131(4) 1.2220(5) 0.084(2) Uani 1 1 d U . .
H17 H 0.2954 0.6929 1.2584 0.101 Uiso 1 1 calc R A .
C18 C 0.2280(4) 0.7676(3) 1.2260(4) 0.0676(18) Uani 1 1 d U A .
H18 H 0.2322 0.7868 1.2659 0.081 Uiso 1 1 calc R . .
C19 C -0.1866(2) 0.77079(19) 1.1431(2) 0.0244(8) Uani 1 1 d U A .
C20 C -0.1664(3) 0.8015(2) 1.2002(2) 0.0282(9) Uani 1 1 d U . .
H20 H -0.1503 0.8453 1.2020 0.034 Uiso 1 1 calc R A .
C21 C -0.1693(3) 0.7686(2) 1.2556(2) 0.0326(10) Uani 1 1 d U A .
H21 H -0.1552 0.7903 1.2946 0.039 Uiso 1 1 calc R . .
C22 C -0.1925(3) 0.7055(2) 1.2536(3) 0.0376(11) Uani 1 1 d U . .
H22 H -0.1947 0.6832 1.2910 0.045 Uiso 1 1 calc R A .
C23 C -0.2126(3) 0.6745(2) 1.1967(3) 0.0380(11) Uani 1 1 d U A .
H23 H -0.2282 0.6305 1.1951 0.046 Uiso 1 1 calc R . .
C24 C -0.2103(3) 0.7066(2) 1.1421(2) 0.0331(10) Uani 1 1 d U . .
H24 H -0.2251 0.6847 1.1034 0.040 Uiso 1 1 calc R A .
C25 C -0.0715(3) 0.7243(2) 0.9308(2) 0.0326(10) Uani 1 1 d U A .
C26 C -0.0430(4) 0.6659(3) 0.9142(3) 0.0565(15) Uani 1 1 d U . .
H26 H 0.0111 0.6570 0.9253 0.068 Uiso 1 1 calc R A .
C27 C -0.0934(6) 0.6209(3) 0.8814(4) 0.079(2) Uani 1 1 d U A .
H27 H -0.0731 0.5821 0.8683 0.095 Uiso 1 1 calc R . .
C28 C -0.1704(6) 0.6306(4) 0.8677(4) 0.086(2) Uani 1 1 d U . .
H28 H -0.2045 0.5986 0.8462 0.103 Uiso 1 1 calc R A .
C29 C -0.1990(5) 0.6871(4) 0.8851(4) 0.083(2) Uani 1 1 d U A .
H29 H -0.2536 0.6940 0.8759 0.100 Uiso 1 1 calc R . .
C30 C -0.1498(4) 0.7351(3) 0.9161(3) 0.0551(15) Uani 1 1 d U . .
H30 H -0.1705 0.7748 0.9268 0.066 Uiso 1 1 calc R A .
C31 C -0.1762(3) 0.9503(2) 0.7753(2) 0.0369(11) Uani 1 1 d U A .
C32 C -0.1211(4) 0.9655(3) 0.7406(2) 0.0465(13) Uani 1 1 d U . .
H32 H -0.0673 0.9650 0.7597 0.056 Uiso 1 1 calc R A .
C33 C -0.1452(5) 0.9814(3) 0.6777(3) 0.0657(17) Uani 1 1 d U A .
H33 H -0.1078 0.9907 0.6534 0.079 Uiso 1 1 calc R . .
C34 C -0.2233(6) 0.9836(3) 0.6507(3) 0.078(2) Uani 1 1 d U . .
H34 H -0.2396 0.9965 0.6084 0.094 Uiso 1 1 calc R A .
C35 C -0.2774(5) 0.9675(3) 0.6841(3) 0.0714(19) Uani 1 1 d U A .
H35 H -0.3310 0.9678 0.6643 0.086 Uiso 1 1 calc R . .
C36 C -0.2555(4) 0.9506(2) 0.7471(3) 0.0498(14) Uani 1 1 d U . .
H36 H -0.2935 0.9395 0.7702 0.060 Uiso 1 1 calc R A .
C37 C 0.0647(3) 1.0488(2) 0.7476(2) 0.0337(10) Uani 1 1 d U . .
C38 C 0.1158(4) 1.0159(3) 0.7185(3) 0.0476(13) Uani 1 1 d U A .
H38 H 0.1532 0.9874 0.7419 0.057 Uiso 1 1 calc R . .
C39 C 0.1120(5) 1.0245(4) 0.6554(3) 0.0616(16) Uani 1 1 d U . .
H39 H 0.1461 1.0009 0.6355 0.074 Uiso 1 1 calc R A .
C40 C 0.0599(4) 1.0667(3) 0.6212(3) 0.0594(16) Uani 1 1 d U A .
H40 H 0.0581 1.0724 0.5780 0.071 Uiso 1 1 calc R . .
C41 C 0.0103(4) 1.1007(3) 0.6498(3) 0.0559(15) Uani 1 1 d U . .
H41 H -0.0253 1.1305 0.6262 0.067 Uiso 1 1 calc R A .
C42 C 0.0117(4) 1.0919(3) 0.7134(2) 0.0463(13) Uani 1 1 d U A .
H42 H -0.0232 1.1150 0.7328 0.056 Uiso 1 1 calc R . .
C43 C 0.3306(3) 1.0179(2) 0.7764(2) 0.0305(9) Uani 1 1 d U . .
C44 C 0.3868(3) 0.9930(2) 0.7468(2) 0.0335(10) Uani 1 1 d U A .
H44 H 0.4043 0.9499 0.7552 0.040 Uiso 1 1 calc R . .
C45 C 0.4172(3) 1.0300(3) 0.7055(2) 0.0392(11) Uani 1 1 d U . .
H45 H 0.4555 1.0121 0.6858 0.047 Uiso 1 1 calc R A .
C46 C 0.3930(3) 1.0923(3) 0.6924(3) 0.0409(11) Uani 1 1 d U A .
H46 H 0.4141 1.1175 0.6638 0.049 Uiso 1 1 calc R . .
C47 C 0.3373(3) 1.1181(3) 0.7216(3) 0.0407(11) Uani 1 1 d U . .
H47 H 0.3205 1.1614 0.7133 0.049 Uiso 1 1 calc R A .
C48 C 0.3062(3) 1.0811(2) 0.7627(3) 0.0395(11) Uani 1 1 d U A .
H48 H 0.2675 1.0990 0.7818 0.047 Uiso 1 1 calc R . .
O2A O 0.2964(2) 0.88694(17) 1.13228(19) 0.0406(8) Uani 0.514(9) 1 d PDU A 1
C49A C 0.3315(8) 0.9094(10) 1.1949(7) 0.046(2) Uani 0.514(9) 1 d PDU A 1
H49A H 0.2933 0.9072 1.2221 0.055 Uiso 0.514(9) 1 calc PR A 1
H49B H 0.3492 0.9546 1.1936 0.055 Uiso 0.514(9) 1 calc PR A 1
C50A C 0.4007(6) 0.8650(6) 1.2198(5) 0.0447(16) Uani 0.514(9) 1 d PDU A 1
H50A H 0.4413 0.8872 1.2509 0.054 Uiso 0.514(9) 1 calc PR A 1
H50B H 0.3844 0.8252 1.2383 0.054 Uiso 0.514(9) 1 calc PR A 1
C51A C 0.4277(5) 0.8513(7) 1.1606(5) 0.0466(18) Uani 0.514(9) 1 d PDU A 1
H51A H 0.4583 0.8109 1.1643 0.056 Uiso 0.514(9) 1 calc PR A 1
H51B H 0.4598 0.8871 1.1502 0.056 Uiso 0.514(9) 1 calc PR A 1
C52A C 0.3529(7) 0.8448(10) 1.1120(7) 0.0438(14) Uani 0.514(9) 1 d PDU A 1
H52A H 0.3608 0.8583 1.0706 0.053 Uiso 0.514(9) 1 calc PR A 1
H52B H 0.3345 0.7996 1.1093 0.053 Uiso 0.514(9) 1 calc PR A 1
O2B O 0.2964(2) 0.88694(17) 1.13228(19) 0.0406(8) Uani 0.486(9) 1 d PDU A 2
C49B C 0.3442(8) 0.9099(11) 1.1896(7) 0.046(2) Uani 0.486(9) 1 d PDU A 2
H49C H 0.3247 0.8938 1.2259 0.055 Uiso 0.486(9) 1 calc PR A 2
H49D H 0.3449 0.9576 1.1907 0.055 Uiso 0.486(9) 1 calc PR A 2
C50B C 0.4244(5) 0.8835(5) 1.1902(6) 0.0447(16) Uani 0.486(9) 1 d PDU A 2
H50C H 0.4551 0.9143 1.1707 0.054 Uiso 0.486(9) 1 calc PR A 2
H50D H 0.4528 0.8743 1.2333 0.054 Uiso 0.486(9) 1 calc PR A 2
C51B C 0.4087(6) 0.8223(6) 1.1524(6) 0.0466(18) Uani 0.486(9) 1 d PDU A 2
H51C H 0.3959 0.7862 1.1780 0.056 Uiso 0.486(9) 1 calc PR A 2
H51D H 0.4538 0.8102 1.1346 0.056 Uiso 0.486(9) 1 calc PR A 2
C52B C 0.3391(8) 0.8411(11) 1.1017(7) 0.0438(14) Uani 0.486(9) 1 d PDU A 2
H52C H 0.3560 0.8614 1.0660 0.053 Uiso 0.486(9) 1 calc PR A 2
H52D H 0.3067 0.8029 1.0866 0.053 Uiso 0.486(9) 1 calc PR A 2
C53 C 0.0192(3) 0.7262(2) 1.2008(2) 0.0304(9) Uani 1 1 d U A .
H53A H -0.0264 0.7267 1.2206 0.037 Uiso 1 1 calc R . .
H53B H 0.0595 0.7555 1.2242 0.037 Uiso 1 1 calc R . .
C54 C 0.0507(3) 0.6585(2) 1.1990(2) 0.0360(10) Uani 1 1 d U . .
H54A H 0.1047 0.6588 1.1927 0.043 Uiso 1 1 calc R A .
H54B H 0.0488 0.6344 1.2376 0.043 Uiso 1 1 calc R . .
C55 C -0.0051(3) 0.6308(2) 1.1432(2) 0.0387(11) Uani 1 1 d U A .
H55A H -0.0545 0.6175 1.1541 0.046 Uiso 1 1 calc R . .
H55B H 0.0180 0.5933 1.1259 0.046 Uiso 1 1 calc R . .
C56 C -0.0175(3) 0.6870(2) 1.0976(2) 0.0342(10) Uani 1 1 d U A .
H56A H 0.0189 0.6842 1.0690 0.041 Uiso 1 1 calc R . .
H56B H -0.0714 0.6869 1.0724 0.041 Uiso 1 1 calc R . .
C57 C 0.0864(3) 0.8709(2) 0.7968(2) 0.0378(11) Uani 1 1 d U A .
H57A H 0.1339 0.8929 0.8198 0.045 Uiso 1 1 calc R . .
H57B H 0.0654 0.8954 0.7581 0.045 Uiso 1 1 calc R . .
C58 C 0.1047(3) 0.8026(3) 0.7815(3) 0.0448(13) Uani 1 1 d U . .
H58A H 0.1544 0.7880 0.8081 0.054 Uiso 1 1 calc R A .
H58B H 0.1078 0.7984 0.7371 0.054 Uiso 1 1 calc R . .
C59 C 0.0343(4) 0.7636(3) 0.7956(3) 0.0497(14) Uani 1 1 d U A .
H59A H 0.0103 0.7365 0.7595 0.060 Uiso 1 1 calc R . .
H59B H 0.0511 0.7356 0.8326 0.060 Uiso 1 1 calc R . .
C60 C -0.0213(3) 0.8144(2) 0.8078(2) 0.0327(10) Uani 1 1 d U A .
H60A H -0.0566 0.8281 0.7685 0.039 Uiso 1 1 calc R . .
H60B H -0.0528 0.7985 0.8371 0.039 Uiso 1 1 calc R . .
C61 C 0.3817(3) 1.1682(3) 0.9164(3) 0.0416(11) Uani 1 1 d U . .
H61A H 0.3434 1.1982 0.9280 0.050 Uiso 1 1 calc R A .
H61B H 0.3891 1.1796 0.8742 0.050 Uiso 1 1 calc R . .
C62 C 0.4579(3) 1.1707(3) 0.9634(3) 0.0519(14) Uani 1 1 d U A .
H62A H 0.4498 1.1856 1.0044 0.062 Uiso 1 1 calc R . .
H62B H 0.4948 1.2004 0.9493 0.062 Uiso 1 1 calc R . .
C63 C 0.4888(3) 1.1018(3) 0.9678(3) 0.0485(13) Uani 1 1 d U . .
H63A H 0.5391 1.0996 0.9546 0.058 Uiso 1 1 calc R A .
H63B H 0.4960 1.0854 1.0110 0.058 Uiso 1 1 calc R . .
C64 C 0.4275(3) 1.0638(3) 0.9243(3) 0.0440(12) Uani 1 1 d U A .
H64A H 0.4415 1.0582 0.8832 0.053 Uiso 1 1 calc R . .
H64B H 0.4208 1.0207 0.9419 0.053 Uiso 1 1 calc R . .
O6 O 0.0182(4) 0.8065(3) 0.6250(3) 0.1027(19) Uani 1 1 d DU . .
C65 C 0.0745(5) 0.8424(4) 0.5980(4) 0.092(2) Uani 1 1 d DU . .
H65A H 0.1012 0.8753 0.6276 0.110 Uiso 1 1 calc R . .
H65B H 0.1140 0.8130 0.5873 0.110 Uiso 1 1 calc R . .
C66 C 0.0295(5) 0.8722(5) 0.5429(4) 0.098(3) Uani 1 1 d DU . .
H66A H 0.0213 0.8423 0.5069 0.118 Uiso 1 1 calc R . .
H66B H 0.0551 0.9119 0.5322 0.118 Uiso 1 1 calc R . .
C67 C -0.0475(5) 0.8879(5) 0.5619(5) 0.103(3) Uani 1 1 d DU . .
H67A H -0.0458 0.9316 0.5803 0.124 Uiso 1 1 calc R . .
H67B H -0.0915 0.8856 0.5253 0.124 Uiso 1 1 calc R . .
C68 C -0.0550(5) 0.8403(5) 0.6065(5) 0.102(3) Uani 1 1 d DU . .
H68A H -0.0968 0.8096 0.5883 0.123 Uiso 1 1 calc R . .
H68B H -0.0689 0.8609 0.6434 0.123 Uiso 1 1 calc R . .
O7 O 0.2650(10) 1.0430(6) 0.5364(7) 0.249(5) Uani 1 1 d DU . .
C69 C 0.2027(7) 0.9952(9) 0.5200(9) 0.217(5) Uani 1 1 d DU . .
H69A H 0.1671 0.9982 0.5494 0.261 Uiso 1 1 calc R . .
H69B H 0.1722 1.0033 0.4773 0.261 Uiso 1 1 calc R . .
C70 C 0.2363(10) 0.9344(6) 0.5234(10) 0.224(5) Uani 1 1 d DU . .
H70A H 0.2180 0.9107 0.4839 0.269 Uiso 1 1 calc R . .
H70B H 0.2227 0.9092 0.5579 0.269 Uiso 1 1 calc R . .
C71 C 0.3249(9) 0.9454(8) 0.5352(9) 0.223(6) Uani 1 1 d DU . .
H71A H 0.3498 0.9339 0.5787 0.268 Uiso 1 1 calc R . .
H71B H 0.3481 0.9187 0.5066 0.268 Uiso 1 1 calc R . .
C72 C 0.3355(8) 1.0116(9) 0.5244(9) 0.224(5) Uani 1 1 d DU . .
H72A H 0.3405 1.0190 0.4808 0.269 Uiso 1 1 calc R . .
H72B H 0.3827 1.0282 0.5530 0.269 Uiso 1 1 calc R . .

loop_
_atom_site_aniso_label
_atom_site_aniso_U_11
_atom_site_aniso_U_22
_atom_site_aniso_U_33
_atom_site_aniso_U_23
_atom_site_aniso_U_13
_atom_site_aniso_U_12
Nd1 0.01697(10) 0.01856(9) 0.02709(11) 0.00464(8) 0.00123(8) -0.00001(8)
Nd2 0.02041(10) 0.01540(9) 0.02093(10) 0.00380(7) 0.00408(8) -0.00049(7)
Nd3 0.02014(10) 0.01692(9) 0.01974(9) 0.00135(7) 0.00444(8) -0.00090(7)
Nd4 0.02129(11) 0.01848(9) 0.02911(11) 0.00159(8) 0.01030(9) -0.00038(8)
Se1 0.0229(2) 0.01726(17) 0.0346(2) -0.00042(15) 0.01177(17) 0.00033(15)
Se2 0.0184(2) 0.0241(2) 0.0366(2) 0.00524(17) 0.00490(17) -0.00071(15)
Se3 0.0325(2) 0.0288(2) 0.0266(2) 0.01029(17) -0.00345(18) -0.00556(18)
Se4 0.0226(2) 0.01814(17) 0.02628(19) 0.00260(14) 0.00441(16) -0.00173(15)
Se5 0.0302(2) 0.01684(17) 0.0272(2) 0.00174(15) 0.00952(17) 0.00033(15)
Se6 0.0244(2) 0.02199(18) 0.0266(2) 0.00034(15) -0.00062(17) -0.00212(16)
Se7 0.0287(2) 0.01901(18) 0.02164(18) -0.00054(14) 0.00683(16) -0.00429(15)
Se8 0.0483(3) 0.0245(2) 0.0452(3) 0.00204(19) 0.0305(2) 0.0031(2)
S9A 0.0186(4) 0.0170(4) 0.0230(4) 0.0046(3) 0.0054(3) 0.0015(3)
Se9B 0.0186(4) 0.0170(4) 0.0230(4) 0.0046(3) 0.0054(3) 0.0015(3)
O1 0.0191(13) 0.0179(12) 0.0258(13) 0.0032(10) 0.0052(11) 0.0007(10)
O3 0.0298(16) 0.0196(13) 0.0304(15) 0.0072(11) 0.0041(13) 0.0002(11)
O4 0.0355(17) 0.0270(15) 0.0309(15) -0.0068(12) 0.0153(13) -0.0098(13)
O5 0.0241(16) 0.0313(16) 0.057(2) 0.0083(15) 0.0163(15) -0.0016(13)
C1 0.027(2) 0.0184(17) 0.031(2) -0.0020(15) 0.0067(17) 0.0035(15)
C2 0.028(2) 0.031(2) 0.032(2) 0.0005(17) 0.0078(18) 0.0023(17)
C3 0.033(2) 0.040(2) 0.040(2) 0.003(2) 0.014(2) 0.0117(19)
C4 0.047(3) 0.030(2) 0.045(3) -0.008(2) 0.011(2) 0.013(2)
C5 0.042(3) 0.020(2) 0.072(4) -0.011(2) 0.010(3) -0.0015(19)
C6 0.030(2) 0.027(2) 0.060(3) -0.006(2) 0.009(2) 0.0000(18)
C7 0.022(2) 0.031(2) 0.029(2) 0.0039(16) 0.0030(16) -0.0005(16)
C8 0.036(3) 0.035(2) 0.043(3) -0.005(2) -0.002(2) 0.005(2)
C9 0.065(4) 0.036(3) 0.054(3) -0.008(2) -0.001(3) 0.006(3)
C10 0.059(3) 0.040(3) 0.035(2) -0.004(2) 0.007(2) -0.015(2)
C11 0.034(3) 0.053(3) 0.040(3) 0.003(2) 0.002(2) -0.014(2)
C12 0.026(2) 0.038(2) 0.037(2) 0.0056(19) 0.0016(19) -0.0019(18)
C13 0.025(2) 0.032(2) 0.073(3) 0.022(2) 0.003(2) 0.0015(19)
C14 0.038(3) 0.025(2) 0.097(4) 0.006(3) 0.024(3) 0.007(2)
C15 0.062(4) 0.043(3) 0.131(5) 0.003(3) 0.048(4) 0.006(3)
C16 0.045(3) 0.040(3) 0.148(6) 0.035(4) 0.034(4) 0.019(3)
C17 0.055(4) 0.050(4) 0.142(5) 0.041(4) 0.007(4) 0.013(3)
C18 0.041(3) 0.040(3) 0.108(4) 0.038(3) -0.014(3) -0.002(2)
C19 0.0212(19) 0.0207(17) 0.032(2) 0.0063(15) 0.0061(16) 0.0007(15)
C20 0.026(2) 0.028(2) 0.031(2) 0.0053(16) 0.0075(18) -0.0006(16)
C21 0.028(2) 0.038(2) 0.033(2) 0.0074(18) 0.0097(19) 0.0028(19)
C22 0.032(2) 0.038(2) 0.044(3) 0.017(2) 0.013(2) 0.002(2)
C23 0.036(3) 0.024(2) 0.053(3) 0.0143(19) 0.006(2) -0.0033(18)
C24 0.033(2) 0.0232(19) 0.041(2) 0.0071(17) 0.003(2) -0.0039(17)
C25 0.049(3) 0.0243(19) 0.030(2) -0.0072(16) 0.021(2) -0.0130(19)
C26 0.077(4) 0.035(3) 0.066(4) -0.018(3) 0.036(3) -0.009(3)
C27 0.109(5) 0.045(3) 0.094(5) -0.038(3) 0.042(4) -0.022(3)
C28 0.101(5) 0.072(4) 0.094(5) -0.048(4) 0.042(4) -0.052(4)
C29 0.062(4) 0.104(5) 0.089(5) -0.053(4) 0.026(4) -0.036(4)
C30 0.048(3) 0.063(3) 0.056(3) -0.030(3) 0.015(3) -0.016(3)
C31 0.052(3) 0.0200(19) 0.031(2) 0.0016(17) -0.008(2) -0.0045(19)
C32 0.076(4) 0.034(2) 0.026(2) 0.0004(19) 0.000(2) -0.019(3)
C33 0.120(5) 0.037(3) 0.033(3) 0.004(2) 0.002(3) -0.023(3)
C34 0.134(6) 0.038(3) 0.043(3) 0.006(3) -0.025(3) -0.008(4)
C35 0.095(4) 0.037(3) 0.058(4) 0.001(3) -0.037(3) 0.003(3)
C36 0.058(3) 0.026(2) 0.050(3) -0.001(2) -0.022(3) 0.004(2)
C37 0.048(3) 0.032(2) 0.0204(18) -0.0011(16) 0.0058(18) -0.015(2)
C38 0.061(3) 0.053(3) 0.033(2) -0.001(2) 0.020(2) -0.007(3)
C39 0.084(4) 0.071(4) 0.037(3) -0.002(3) 0.030(3) -0.008(3)
C40 0.088(4) 0.065(4) 0.030(2) 0.002(2) 0.023(3) -0.027(3)
C41 0.081(4) 0.051(3) 0.032(3) 0.010(2) 0.004(3) -0.015(3)
C42 0.070(4) 0.043(3) 0.025(2) 0.003(2) 0.008(2) -0.007(2)
C43 0.033(2) 0.027(2) 0.034(2) 0.0028(17) 0.0141(19) 0.0023(18)
C44 0.038(3) 0.030(2) 0.037(2) 0.0007(18) 0.019(2) 0.0005(19)
C45 0.042(3) 0.040(2) 0.042(3) -0.001(2) 0.022(2) -0.003(2)
C46 0.048(3) 0.039(2) 0.039(3) 0.005(2) 0.016(2) -0.008(2)
C47 0.047(3) 0.031(2) 0.046(3) 0.010(2) 0.013(2) 0.001(2)
C48 0.042(3) 0.032(2) 0.050(3) 0.006(2) 0.022(2) 0.008(2)
O2A 0.0255(15) 0.0360(17) 0.059(2) 0.0190(15) 0.0057(14) 0.0064(13)
C49A 0.024(3) 0.043(3) 0.066(3) 0.011(3) 0.001(3) 0.000(3)
C50A 0.023(3) 0.053(4) 0.055(3) 0.006(3) 0.002(3) 0.005(3)
C51A 0.028(3) 0.055(4) 0.055(3) 0.009(4) 0.007(3) 0.009(3)
C52A 0.026(3) 0.049(3) 0.058(3) 0.018(3) 0.012(2) 0.009(3)
O2B 0.0255(15) 0.0360(17) 0.059(2) 0.0190(15) 0.0057(14) 0.0064(13)
C49B 0.024(3) 0.043(3) 0.066(3) 0.011(3) 0.001(3) 0.000(3)
C50B 0.023(3) 0.053(4) 0.055(3) 0.006(3) 0.002(3) 0.005(3)
C51B 0.028(3) 0.055(4) 0.055(3) 0.009(4) 0.007(3) 0.009(3)
C52B 0.026(3) 0.049(3) 0.058(3) 0.018(3) 0.012(2) 0.009(3)
C53 0.035(2) 0.0251(19) 0.032(2) 0.0116(16) 0.0075(19) 0.0035(17)
C54 0.042(3) 0.025(2) 0.042(2) 0.0141(18) 0.010(2) 0.0049(19)
C55 0.047(3) 0.025(2) 0.043(3) 0.0090(18) 0.008(2) 0.000(2)
C56 0.046(3) 0.0197(18) 0.036(2) 0.0005(16) 0.008(2) -0.0033(18)
C57 0.044(3) 0.037(2) 0.039(2) -0.008(2) 0.023(2) -0.012(2)
C58 0.048(3) 0.046(3) 0.046(3) -0.017(2) 0.022(2) -0.008(2)
C59 0.061(3) 0.032(2) 0.061(3) -0.015(2) 0.025(3) -0.014(2)
C60 0.034(2) 0.031(2) 0.033(2) -0.0063(18) 0.0076(19) -0.0106(18)
C61 0.037(3) 0.036(2) 0.053(3) 0.005(2) 0.013(2) -0.011(2)
C62 0.040(3) 0.060(3) 0.056(3) -0.008(3) 0.012(3) -0.008(3)
C63 0.031(3) 0.071(4) 0.047(3) 0.008(3) 0.016(2) 0.004(2)
C64 0.027(2) 0.044(3) 0.066(3) 0.009(2) 0.020(2) 0.005(2)
O6 0.099(4) 0.094(4) 0.109(4) 0.016(3) 0.008(4) -0.017(3)
C65 0.080(5) 0.075(5) 0.112(6) 0.015(4) 0.001(4) -0.013(4)
C66 0.097(5) 0.105(6) 0.093(5) 0.019(4) 0.020(4) -0.001(5)
C67 0.097(5) 0.114(6) 0.100(6) 0.022(5) 0.023(5) 0.015(5)
C68 0.103(5) 0.099(6) 0.114(6) 0.018(5) 0.046(5) 0.011(5)
O7 0.255(9) 0.237(8) 0.229(8) -0.037(8) -0.004(8) 0.027(7)
C69 0.232(8) 0.228(9) 0.195(9) -0.020(9) 0.053(8) 0.038(7)
C70 0.233(9) 0.219(8) 0.216(9) 0.055(8) 0.037(9) 0.042(7)
C71 0.221(8) 0.229(9) 0.201(9) 0.015(9) 0.002(8) 0.037(8)
C72 0.229(8) 0.232(9) 0.186(9) -0.023(9) -0.013(8) 0.018(7)

loop_
_atom_type_symbol
_atom_type_description
_atom_type_scat_dispersion_real
_atom_type_scat_dispersion_imag
_atom_type_scat_source
C C 0.0033 0.0016 'International Tables Vol C Tables 4.2.6.8 and 6.1.1.4'
H H 0.0000 0.0000 'International Tables Vol C Tables 4.2.6.8 and 6.1.1.4'
O O 0.0106 0.0060 'International Tables Vol C Tables 4.2.6.8 and 6.1.1.4'
S S 0.1246 0.1234 'International Tables Vol C Tables 4.2.6.8 and 6.1.1.4'
Se Se -0.0929 2.2259 'International Tables Vol C Tables 4.2.6.8 and 6.1.1.4'
Nd Nd -0.1943 3.0179 'International Tables Vol C Tables 4.2.6.8 and 6.1.1.4'

loop_
_geom_angle_atom_site_label_1
_geom_angle_atom_site_label_2
_geom_angle_atom_site_label_3
_geom_angle
_geom_angle_site_symmetry_1
_geom_angle_site_symmetry_3
O1 Nd1 O2A 125.00(11) . .
O1 Nd1 Se6 108.39(7) . 3_577
O2A Nd1 Se6 116.97(10) . 3_577
O1 Nd1 Se9B 74.73(7) . 3_577
O2A Nd1 Se9B 150.22(8) . 3_577
Se6 Nd1 Se9B 68.137(19) 3_577 3_577
O1 Nd1 S9A 74.73(7) . 3_577
O2A Nd1 S9A 150.22(8) . 3_577
Se6 Nd1 S9A 68.137(19) 3_577 3_577
Se9B Nd1 S9A 0.00(4) 3_577 3_577
O1 Nd1 Se1 75.87(7) . .
O2A Nd1 Se1 93.01(10) . .
Se6 Nd1 Se1 133.486(14) 3_577 .
Se9B Nd1 Se1 68.786(18) 3_577 .
S9A Nd1 Se1 68.786(18) 3_577 .
O1 Nd1 Se3 76.54(7) . .
O2A Nd1 Se3 75.34(9) . .
Se6 Nd1 Se3 88.435(15) 3_577 .
Se9B Nd1 Se3 134.17(2) 3_577 .
S9A Nd1 Se3 134.17(2) 3_577 .
Se1 Nd1 Se3 135.431(15) . .
O1 Nd1 Se2 141.76(7) . .
O2A Nd1 Se2 71.15(8) . .
Se6 Nd1 Se2 87.721(14) 3_577 .
Se9B Nd1 Se2 80.070(18) 3_577 .
S9A Nd1 Se2 80.070(18) 3_577 .
Se1 Nd1 Se2 68.336(13) . .
Se3 Nd1 Se2 139.971(15) . .
O1 Nd1 Nd3 32.19(7) . .
O2A Nd1 Nd3 136.02(10) . .
Se6 Nd1 Nd3 106.981(11) 3_577 .
Se9B Nd1 Nd3 49.048(17) 3_577 .
S9A Nd1 Nd3 49.048(17) 3_577 .
Se1 Nd1 Nd3 52.457(10) . .
Se3 Nd1 Nd3 108.675(12) . .
Se2 Nd1 Nd3 110.538(12) . .
O1 Nd1 Nd2 27.73(7) . .
O2A Nd1 Nd2 112.93(8) . .
Se6 Nd1 Nd2 98.524(11) 3_577 .
Se9B Nd1 Nd2 94.163(17) 3_577 .
S9A Nd1 Nd2 94.163(17) 3_577 .
Se1 Nd1 Nd2 101.248(10) . .
Se3 Nd1 Nd2 49.434(10) . .
Se2 Nd1 Nd2 169.325(12) . .
Nd3 Nd1 Nd2 59.408(6) . .
O1 Nd2 O3 126.36(10) . .
O1 Nd2 S9A 73.82(7) . .
O3 Nd2 S9A 151.83(8) . .
O1 Nd2 Se5 65.35(7) . .
O3 Nd2 Se5 83.42(7) . .
S9A Nd2 Se5 89.853(19) . .
O1 Nd2 Se3 77.01(8) . .
O3 Nd2 Se3 81.80(7) . .
S9A Nd2 Se3 124.92(2) . .
Se5 Nd2 Se3 118.226(15) . .
O1 Nd2 Se7 107.18(7) . 3_577
O3 Nd2 Se7 117.21(7) . 3_577
S9A Nd2 Se7 65.217(18) . 3_577
Se5 Nd2 Se7 154.951(14) . 3_577
Se3 Nd2 Se7 80.738(15) . 3_577
O1 Nd2 Se4 138.54(8) . .
O3 Nd2 Se4 77.89(7) . .
S9A Nd2 Se4 74.596(18) . .
Se5 Nd2 Se4 88.491(13) . .
Se3 Nd2 Se4 144.162(14) . .
Se7 Nd2 Se4 82.732(13) 3_577 .
O1 Nd2 Nd3 31.72(7) . .
O3 Nd2 Nd3 132.60(7) . .
S9A Nd2 Nd3 53.032(16) . .
Se5 Nd2 Nd3 50.367(10) . .
Se3 Nd2 Nd3 108.669(12) . .
Se7 Nd2 Nd3 110.142(10) 3_577 .
Se4 Nd2 Nd3 106.833(10) . .
O1 Nd2 Nd1 27.64(8) . .
O3 Nd2 Nd1 117.61(7) . .
S9A Nd2 Nd1 89.262(17) . .
Se5 Nd2 Nd1 87.562(10) . .
Se3 Nd2 Nd1 50.000(10) . .
Se7 Nd2 Nd1 94.187(11) 3_577 .
Se4 Nd2 Nd1 163.390(11) . .
Nd3 Nd2 Nd1 58.836(6) . .
O1 Nd3 O4 133.37(10) . .
O1 Nd3 Se9B 74.82(7) . 3_577
O4 Nd3 Se9B 127.36(7) . 3_577
O1 Nd3 S9A 74.82(7) . 3_577
O4 Nd3 S9A 127.36(7) . 3_577
Se9B Nd3 S9A 0.00(4) 3_577 3_577
O1 Nd3 Se5 64.72(7) . .
O4 Nd3 Se5 80.20(7) . .
Se9B Nd3 Se5 138.918(19) 3_577 .
S9A Nd3 Se5 138.918(19) 3_577 .
O1 Nd3 Se6 129.17(7) . .
O4 Nd3 Se6 78.89(8) . .
Se9B Nd3 Se6 120.480(19) 3_577 .
S9A Nd3 Se6 120.480(19) 3_577 .
Se5 Nd3 Se6 91.821(13) . .
O1 Nd3 Se1 73.48(7) . .
O4 Nd3 Se1 78.90(8) . .
Se9B Nd3 Se1 68.211(18) 3_577 .
S9A Nd3 Se1 68.211(18) 3_577 .
Se5 Nd3 Se1 92.827(13) . .
Se6 Nd3 Se1 156.167(14) . .
O1 Nd3 S9A 69.44(7) . .
O4 Nd3 S9A 140.32(8) . .
Se9B Nd3 S9A 86.15(2) 3_577 .
S9A Nd3 S9A 86.15(2) 3_577 .
Se5 Nd3 S9A 86.284(17) . .
Se6 Nd3 S9A 64.365(19) . .
Se1 Nd3 S9A 139.281(19) . .
O1 Nd3 Se7 132.19(7) . .
O4 Nd3 Se7 72.82(7) . .
Se9B Nd3 Se7 60.133(17) 3_577 .
S9A Nd3 Se7 60.133(17) 3_577 .
Se5 Nd3 Se7 152.151(12) . .
Se6 Nd3 Se7 89.669(13) . .
Se1 Nd3 Se7 75.580(12) . .
S9A Nd3 Se7 119.084(17) . .
O1 Nd3 Nd1 31.29(7) . .
O4 Nd3 Nd1 127.97(8) . .
Se9B Nd3 Nd1 49.965(16) 3_577 .
S9A Nd3 Nd1 49.965(16) 3_577 .
Se5 Nd3 Nd1 89.547(11) . .
Se6 Nd3 Nd1 152.840(11) . .
Se1 Nd3 Nd1 50.602(10) . .
S9A Nd3 Nd1 88.680(17) . .
Se7 Nd3 Nd1 101.531(11) . .
O1 Nd3 Nd2 30.94(7) . .
O4 Nd3 Nd2 130.36(7) . .
Se9B Nd3 Nd2 96.717(17) 3_577 .
S9A Nd3 Nd2 96.717(17) 3_577 .
Se5 Nd3 Nd2 50.171(9) . .
Se6 Nd3 Nd2 99.168(11) . .
Se1 Nd3 Nd2 101.742(10) . .
S9A Nd3 Nd2 48.748(15) . .
Se7 Nd3 Nd2 156.294(10) . .
Nd1 Nd3 Nd2 61.756(7) . .
O5 Nd4 Se8 80.19(9) . .
O5 Nd4 Se9B 145.25(9) . 3_577
Se8 Nd4 Se9B 133.95(2) . 3_577
O5 Nd4 S9A 145.25(9) . 3_577
Se8 Nd4 S9A 133.95(2) . 3_577
Se9B Nd4 S9A 0.00(3) 3_577 3_577
O5 Nd4 Se2 80.42(9) . .
Se8 Nd4 Se2 106.290(16) . .
Se9B Nd4 Se2 82.726(19) 3_577 .
S9A Nd4 Se2 82.726(19) 3_577 .
O5 Nd4 Se4 80.86(8) . 3_577
Se8 Nd4 Se4 139.413(14) . 3_577
Se9B Nd4 Se4 74.690(17) 3_577 3_577
S9A Nd4 Se4 74.690(17) 3_577 3_577
Se2 Nd4 Se4 105.464(14) . 3_577
O5 Nd4 Se1 131.58(8) . .
Se8 Nd4 Se1 72.573(13) . .
Se9B Nd4 Se1 68.429(17) 3_577 .
S9A Nd4 Se1 68.429(17) 3_577 .
Se2 Nd4 Se1 70.256(13) . .
Se4 Nd4 Se1 143.118(13) 3_577 .
O5 Nd4 Se7 136.23(9) . .
Se8 Nd4 Se7 87.191(16) . .
Se9B Nd4 Se7 64.358(19) 3_577 .
S9A Nd4 Se7 64.358(19) 3_577 .
Se2 Nd4 Se7 143.203(13) . .
Se4 Nd4 Se7 82.248(13) 3_577 .
Se1 Nd4 Se7 82.105(13) . .
C1 Se1 Nd1 119.13(13) . .
C1 Se1 Nd4 131.77(13) . .
Nd1 Se1 Nd4 91.597(13) . .
C1 Se1 Nd3 123.92(14) . .
Nd1 Se1 Nd3 76.941(11) . .
Nd4 Se1 Nd3 97.290(13) . .
C7 Se2 Nd4 109.87(13) . .
C7 Se2 Nd1 122.95(13) . .
Nd4 Se2 Nd1 90.583(14) . .
C13 Se3 Nd2 96.02(18) . .
C13 Se3 Nd1 93.24(17) . .
Nd2 Se3 Nd1 80.566(13) . .
C19 Se4 Nd4 107.76(13) . 3_577
C19 Se4 Nd2 101.57(13) . .
Nd4 Se4 Nd2 90.371(13) 3_577 .
C25 Se5 Nd2 125.35(13) . .
C25 Se5 Nd3 128.06(15) . .
Nd2 Se5 Nd3 79.462(12) . .
C31 Se6 Nd1 102.48(14) . 3_577
C31 Se6 Nd3 122.71(18) . .
Nd1 Se6 Nd3 94.115(13) 3_577 .
C37 Se7 Nd2 119.95(16) . 3_577
C37 Se7 Nd4 116.60(16) . .
Nd2 Se7 Nd4 89.775(13) 3_577 .
C37 Se7 Nd3 138.16(14) . .
Nd2 Se7 Nd3 89.928(12) 3_577 .
Nd4 Se7 Nd3 89.815(12) . .
C43 Se8 Nd4 108.59(14) . .
Nd3 S9A Nd2 102.92(3) 3_577 .
Nd3 S9A Nd1 80.99(2) 3_577 3_577
Nd2 S9A Nd1 169.71(3) . 3_577
Nd3 S9A Nd4 103.43(2) 3_577 3_577
Nd2 S9A Nd4 93.71(2) . 3_577
Nd1 S9A Nd4 94.62(2) 3_577 3_577
Nd3 S9A Nd3 93.85(2) 3_577 .
Nd2 S9A Nd3 78.22(2) . .
Nd1 S9A Nd3 92.10(2) 3_577 .
Nd4 S9A Nd3 162.23(3) 3_577 .
Nd1 O1 Nd2 124.63(13) . .
Nd1 O1 Nd3 116.52(12) . .
Nd2 O1 Nd3 117.34(12) . .
C56 O3 C53 108.6(3) . .
C56 O3 Nd2 122.9(3) . .
C53 O3 Nd2 128.5(3) . .
C60 O4 C57 104.1(3) . .
C60 O4 Nd3 124.5(2) . .
C57 O4 Nd3 131.0(3) . .
C61 O5 C64 104.6(4) . .
C61 O5 Nd4 136.0(3) . .
C64 O5 Nd4 119.1(3) . .
C2 C1 C6 119.5(4) . .
C2 C1 Se1 121.4(3) . .
C6 C1 Se1 119.1(3) . .
C1 C2 C3 119.9(4) . .
C1 C2 H2 120.1 . .
C3 C2 H2 120.1 . .
C4 C3 C2 120.3(5) . .
C4 C3 H3 119.9 . .
C2 C3 H3 119.9 . .
C3 C4 C5 120.4(4) . .
C3 C4 H4 119.8 . .
C5 C4 H4 119.8 . .
C4 C5 C6 120.1(5) . .
C4 C5 H5 120.0 . .
C6 C5 H5 120.0 . .
C5 C6 C1 119.8(5) . .
C5 C6 H6 120.1 . .
C1 C6 H6 120.1 . .
C8 C7 C12 119.0(5) . .
C8 C7 Se2 122.3(4) . .
C12 C7 Se2 118.5(4) . .
C7 C8 C9 120.2(5) . .
C7 C8 H8 119.9 . .
C9 C8 H8 119.9 . .
C10 C9 C8 121.2(6) . .
C10 C9 H9 119.4 . .
C8 C9 H9 119.4 . .
C11 C10 C9 118.7(5) . .
C11 C10 H10 120.7 . .
C9 C10 H10 120.7 . .
C10 C11 C12 120.3(5) . .
C10 C11 H11 119.8 . .
C12 C11 H11 119.8 . .
C7 C12 C11 120.5(5) . .
C7 C12 H12 119.7 . .
C11 C12 H12 119.7 . .
C14 C13 C18 119.8(6) . .
C14 C13 Se3 123.4(4) . .
C18 C13 Se3 116.8(6) . .
C13 C14 C15 118.4(7) . .
C13 C14 H14 120.8 . .
C15 C14 H14 120.8 . .
C14 C15 C16 116.4(8) . .
C14 C15 H15 121.8 . .
C16 C15 H15 121.8 . .
C17 C16 C15 123.4(7) . .
C17 C16 H16 118.3 . .
C15 C16 H16 118.3 . .
C16 C17 C18 118.8(8) . .
C16 C17 H17 120.6 . .
C18 C17 H17 120.6 . .
C17 C18 C13 123.0(9) . .
C17 C18 H18 118.5 . .
C13 C18 H18 118.5 . .
C20 C19 C24 118.1(4) . .
C20 C19 Se4 121.9(3) . .
C24 C19 Se4 120.0(3) . .
C19 C20 C21 120.8(4) . .
C19 C20 H20 119.6 . .
C21 C20 H20 119.6 . .
C22 C21 C20 120.1(5) . .
C22 C21 H21 119.9 . .
C20 C21 H21 119.9 . .
C21 C22 C23 119.4(4) . .
C21 C22 H22 120.3 . .
C23 C22 H22 120.3 . .
C24 C23 C22 120.7(5) . .
C24 C23 H23 119.7 . .
C22 C23 H23 119.7 . .
C23 C24 C19 120.9(5) . .
C23 C24 H24 119.6 . .
C19 C24 H24 119.6 . .
C30 C25 C26 118.9(5) . .
C30 C25 Se5 122.0(4) . .
C26 C25 Se5 119.0(5) . .
C27 C26 C25 119.9(7) . .
C27 C26 H26 120.0 . .
C25 C26 H26 120.0 . .
C28 C27 C26 121.5(7) . .
C28 C27 H27 119.2 . .
C26 C27 H27 119.2 . .
C27 C28 C29 118.9(7) . .
C27 C28 H28 120.5 . .
C29 C28 H28 120.5 . .
C28 C29 C30 121.4(8) . .
C28 C29 H29 119.3 . .
C30 C29 H29 119.3 . .
C25 C30 C29 119.2(6) . .
C25 C30 H30 120.4 . .
C29 C30 H30 120.4 . .
C32 C31 C36 120.2(5) . .
C32 C31 Se6 122.4(4) . .
C36 C31 Se6 117.3(5) . .
C31 C32 C33 119.6(7) . .
C31 C32 H32 120.2 . .
C33 C32 H32 120.2 . .
C34 C33 C32 119.9(7) . .
C34 C33 H33 120.1 . .
C32 C33 H33 120.1 . .
C35 C34 C33 120.7(6) . .
C35 C34 H34 119.7 . .
C33 C34 H34 119.7 . .
C34 C35 C36 121.0(7) . .
C34 C35 H35 119.5 . .
C36 C35 H35 119.5 . .
C35 C36 C31 118.5(7) . .
C35 C36 H36 120.8 . .
C31 C36 H36 120.8 . .
C38 C37 C42 119.6(5) . .
C38 C37 Se7 120.0(4) . .
C42 C37 Se7 120.3(4) . .
C39 C38 C37 120.0(6) . .
C39 C38 H38 120.0 . .
C37 C38 H38 120.0 . .
C40 C39 C38 120.9(6) . .
C40 C39 H39 119.6 . .
C38 C39 H39 119.6 . .
C39 C40 C41 119.7(5) . .
C39 C40 H40 120.1 . .
C41 C40 H40 120.1 . .
C40 C41 C42 120.6(6) . .
C40 C41 H41 119.7 . .
C42 C41 H41 119.7 . .
C37 C42 C41 119.2(6) . .
C37 C42 H42 120.4 . .
C41 C42 H42 120.4 . .
C48 C43 C44 117.8(4) . .
C48 C43 Se8 122.6(3) . .
C44 C43 Se8 119.6(3) . .
C45 C44 C43 120.8(5) . .
C45 C44 H44 119.6 . .
C43 C44 H44 119.6 . .
C46 C45 C44 120.9(5) . .
C46 C45 H45 119.5 . .
C44 C45 H45 119.5 . .
C45 C46 C47 119.1(5) . .
C45 C46 H46 120.5 . .
C47 C46 H46 120.5 . .
C48 C47 C46 120.2(5) . .
C48 C47 H47 119.9 . .
C46 C47 H47 119.9 . .
C47 C48 C43 121.1(5) . .
C47 C48 H48 119.4 . .
C43 C48 H48 119.4 . .
C49A O2A C52A 107.4(6) . .
C49A O2A Nd1 114.7(5) . .
C52A O2A Nd1 135.8(6) . .
O2A C49A C50A 106.8(7) . .
O2A C49A H49A 110.4 . .
C50A C49A H49A 110.4 . .
O2A C49A H49B 110.4 . .
C50A C49A H49B 110.4 . .
H49A C49A H49B 108.6 . .
C51A C50A C49A 100.4(9) . .
C51A C50A H50A 111.7 . .
C49A C50A H50A 111.7 . .
C51A C50A H50B 111.7 . .
C49A C50A H50B 111.7 . .
H50A C50A H50B 109.5 . .
C50A C51A C52A 103.7(8) . .
C50A C51A H51A 111.0 . .
C52A C51A H51A 111.0 . .
C50A C51A H51B 111.0 . .
C52A C51A H51B 111.0 . .
H51A C51A H51B 109.0 . .
O2A C52A C51A 106.2(7) . .
O2A C52A H52A 110.5 . .
C51A C52A H52A 110.5 . .
O2A C52A H52B 110.5 . .
C51A C52A H52B 110.5 . .
H52A C52A H52B 108.7 . .
C50B C49B H49C 110.8 . .
C50B C49B H49D 110.8 . .
H49C C49B H49D 108.8 . .
C51B C50B C49B 103.8(9) . .
C51B C50B H50C 111.0 . .
C49B C50B H50C 111.0 . .
C51B C50B H50D 111.0 . .
C49B C50B H50D 111.0 . .
H50C C50B H50D 109.0 . .
C50B C51B C52B 102.2(9) . .
C50B C51B H51C 111.3 . .
C52B C51B H51C 111.3 . .
C50B C51B H51D 111.3 . .
C52B C51B H51D 111.3 . .
H51C C51B H51D 109.2 . .
C51B C52B H52C 110.9 . .
C51B C52B H52D 110.9 . .
H52C C52B H52D 109.0 . .
O3 C53 C54 104.1(4) . .
O3 C53 H53A 110.9 . .
C54 C53 H53A 110.9 . .
O3 C53 H53B 110.9 . .
C54 C53 H53B 110.9 . .
H53A C53 H53B 109.0 . .
C55 C54 C53 101.4(4) . .
C55 C54 H54A 111.5 . .
C53 C54 H54A 111.5 . .
C55 C54 H54B 111.5 . .
C53 C54 H54B 111.5 . .
H54A C54 H54B 109.3 . .
C54 C55 C56 102.6(4) . .
C54 C55 H55A 111.2 . .
C56 C55 H55A 111.2 . .
C54 C55 H55B 111.2 . .
C56 C55 H55B 111.2 . .
H55A C55 H55B 109.2 . .
O3 C56 C55 105.9(4) . .
O3 C56 H56A 110.5 . .
C55 C56 H56A 110.5 . .
O3 C56 H56B 110.5 . .
C55 C56 H56B 110.5 . .
H56A C56 H56B 108.7 . .
O4 C57 C58 106.4(4) . .
O4 C57 H57A 110.4 . .
C58 C57 H57A 110.4 . .
O4 C57 H57B 110.4 . .
C58 C57 H57B 110.4 . .
H57A C57 H57B 108.6 . .
C57 C58 C59 103.0(4) . .
C57 C58 H58A 111.2 . .
C59 C58 H58A 111.2 . .
C57 C58 H58B 111.2 . .
C59 C58 H58B 111.2 . .
H58A C58 H58B 109.1 . .
C60 C59 C58 104.4(4) . .
C60 C59 H59A 110.9 . .
C58 C59 H59A 110.9 . .
C60 C59 H59B 110.9 . .
C58 C59 H59B 110.9 . .
H59A C59 H59B 108.9 . .
O4 C60 C59 103.6(4) . .
O4 C60 H60A 111.0 . .
C59 C60 H60A 111.0 . .
O4 C60 H60B 111.0 . .
C59 C60 H60B 111.0 . .
H60A C60 H60B 109.0 . .
O5 C61 C62 104.6(5) . .
O5 C61 H61A 110.8 . .
C62 C61 H61A 110.8 . .
O5 C61 H61B 110.8 . .
C62 C61 H61B 110.8 . .
H61A C61 H61B 108.9 . .
C61 C62 C63 105.2(5) . .
C61 C62 H62A 110.7 . .
C63 C62 H62A 110.7 . .
C61 C62 H62B 110.7 . .
C63 C62 H62B 110.7 . .
H62A C62 H62B 108.8 . .
C64 C63 C62 104.7(5) . .
C64 C63 H63A 110.8 . .
C62 C63 H63A 110.8 . .
C64 C63 H63B 110.8 . .
C62 C63 H63B 110.8 . .
H63A C63 H63B 108.9 . .
O5 C64 C63 104.8(5) . .
O5 C64 H64A 110.8 . .
C63 C64 H64A 110.8 . .
O5 C64 H64B 110.8 . .
C63 C64 H64B 110.8 . .
H64A C64 H64B 108.9 . .
C68 O6 C65 106.3(7) . .
C66 C65 O6 105.1(6) . .
C66 C65 H65A 110.7 . .
O6 C65 H65A 110.7 . .
C66 C65 H65B 110.7 . .
O6 C65 H65B 110.7 . .
H65A C65 H65B 108.8 . .
C65 C66 C67 102.9(5) . .
C65 C66 H66A 111.2 . .
C67 C66 H66A 111.2 . .
C65 C66 H66B 111.2 . .
C67 C66 H66B 111.2 . .
H66A C66 H66B 109.1 . .
C68 C67 C66 105.0(5) . .
C68 C67 H67A 110.7 . .
C66 C67 H67A 110.7 . .
C68 C67 H67B 110.7 . .
C66 C67 H67B 110.7 . .
H67A C67 H67B 108.8 . .
C67 C68 O6 108.7(6) . .
C67 C68 H68A 109.9 . .
O6 C68 H68A 109.9 . .
C67 C68 H68B 109.9 . .
O6 C68 H68B 109.9 . .
H68A C68 H68B 108.3 . .
C69 O7 C72 105.8(8) . .
C70 C69 O7 108.2(7) . .
C70 C69 H69A 110.1 . .
O7 C69 H69A 110.1 . .
C70 C69 H69B 110.1 . .
O7 C69 H69B 110.1 . .
H69A C69 H69B 108.4 . .
C69 C70 C71 106.2(5) . .
C69 C70 H70A 110.5 . .
C71 C70 H70A 110.5 . .
C69 C70 H70B 110.5 . .
C71 C70 H70B 110.5 . .
H70A C70 H70B 108.7 . .
C72 C71 C70 106.3(6) . .
C72 C71 H71A 110.5 . .
C70 C71 H71A 110.5 . .
C72 C71 H71B 110.5 . .
C70 C71 H71B 110.5 . .
H71A C71 H71B 108.7 . .
C71 C72 O7 104.6(8) . .
C71 C72 H72A 110.8 . .
O7 C72 H72A 110.8 . .
C71 C72 H72B 110.8 . .
O7 C72 H72B 110.8 . .
H72A C72 H72B 108.9 . .

loop_
_geom_bond_atom_site_label_1
_geom_bond_atom_site_label_2
_geom_bond_distance
_geom_bond_site_symmetry_2
Nd1 O1 2.210(3) .
Nd1 O2A 2.457(3) .
Nd1 Se6 2.9247(5) 3_577
Nd1 Se9B 2.9516(8) 3_577
Nd1 S9A 2.9516(8) 3_577
Nd1 Se1 3.0203(5) .
Nd1 Se3 3.0439(5) .
Nd1 Se2 3.1382(5) .
Nd1 Nd3 3.8075(4) .
Nd1 Nd2 3.9198(4) .
Nd2 O1 2.217(3) .
Nd2 O3 2.517(3) .
Nd2 S9A 2.9416(8) .
Nd2 Se5 2.9920(5) .
Nd2 Se3 3.0186(5) .
Nd2 Se7 3.0243(5) 3_577
Nd2 Se4 3.0458(5) .
Nd2 Nd3 3.8302(3) .
Nd3 O1 2.267(3) .
Nd3 O4 2.522(3) .
Nd3 Se9B 2.9116(8) 3_577
Nd3 S9A 2.9116(8) 3_577
Nd3 Se5 3.0005(5) .
Nd3 Se6 3.0534(5) .
Nd3 Se1 3.0991(5) .
Nd3 S9A 3.1261(8) .
Nd3 Se7 3.4413(5) .
Nd4 O5 2.454(3) .
Nd4 Se8 2.9270(5) .
Nd4 Se9B 2.9591(8) 3_577
Nd4 S9A 2.9591(8) 3_577
Nd4 Se2 2.9727(5) .
Nd4 Se4 3.0229(5) 3_577
Nd4 Se1 3.0399(5) .
Nd4 Se7 3.0761(5) .
Se1 C1 1.917(4) .
Se2 C7 1.929(5) .
Se3 C13 1.911(6) .
Se4 C19 1.923(4) .
Se4 Nd4 3.0230(5) 3_577
Se5 C25 1.904(5) .
Se6 C31 1.916(5) .
Se6 Nd1 2.9248(5) 3_577
Se7 C37 1.943(4) .
Se7 Nd2 3.0242(5) 3_577
Se8 C43 1.915(4) .
S9A Nd3 2.9116(8) 3_577
S9A Nd1 2.9516(8) 3_577
S9A Nd4 2.9591(8) 3_577
O3 C56 1.453(5) .
O3 C53 1.457(5) .
O4 C60 1.449(5) .
O4 C57 1.449(5) .
O5 C61 1.442(6) .
O5 C64 1.468(6) .
C1 C2 1.387(6) .
C1 C6 1.394(6) .
C2 C3 1.393(6) .
C2 H2 0.9500 .
C3 C4 1.371(8) .
C3 H3 0.9500 .
C4 C5 1.376(8) .
C4 H4 0.9500 .
C5 C6 1.392(7) .
C5 H5 0.9500 .
C6 H6 0.9500 .
C7 C8 1.374(7) .
C7 C12 1.384(7) .
C8 C9 1.386(8) .
C8 H8 0.9500 .
C9 C10 1.383(9) .
C9 H9 0.9500 .
C10 C11 1.374(8) .
C10 H10 0.9500 .
C11 C12 1.398(7) .
C11 H11 0.9500 .
C12 H12 0.9500 .
C13 C14 1.368(9) .
C13 C18 1.412(8) .
C14 C15 1.423(8) .
C14 H14 0.9500 .
C15 C16 1.460(12) .
C15 H15 0.9500 .
C16 C17 1.302(13) .
C16 H16 0.9500 .
C17 C18 1.328(10) .
C17 H17 0.9500 .
C18 H18 0.9500 .
C19 C20 1.383(6) .
C19 C24 1.393(6) .
C20 C21 1.403(6) .
C20 H20 0.9500 .
C21 C22 1.369(7) .
C21 H21 0.9500 .
C22 C23 1.383(8) .
C22 H22 0.9500 .
C23 C24 1.377(7) .
C23 H23 0.9500 .
C24 H24 0.9500 .
C25 C30 1.365(8) .
C25 C26 1.389(7) .
C26 C27 1.379(9) .
C26 H26 0.9500 .
C27 C28 1.339(12) .
C27 H27 0.9500 .
C28 C29 1.361(12) .
C28 H28 0.9500 .
C29 C30 1.398(9) .
C29 H29 0.9500 .
C30 H30 0.9500 .
C31 C32 1.390(8) .
C31 C36 1.400(8) .
C32 C33 1.395(8) .
C32 H32 0.9500 .
C33 C34 1.375(12) .
C33 H33 0.9500 .
C34 C35 1.362(12) .
C34 H34 0.9500 .
C35 C36 1.397(9) .
C35 H35 0.9500 .
C36 H36 0.9500 .
C37 C38 1.388(8) .
C37 C42 1.390(8) .
C38 C39 1.384(8) .
C38 H38 0.9500 .
C39 C40 1.367(10) .
C39 H39 0.9500 .
C40 C41 1.374(10) .
C40 H40 0.9500 .
C41 C42 1.402(7) .
C41 H41 0.9500 .
C42 H42 0.9500 .
C43 C48 1.390(7) .
C43 C44 1.392(6) .
C44 C45 1.382(6) .
C44 H44 0.9500 .
C45 C46 1.371(7) .
C45 H45 0.9500 .
C46 C47 1.387(8) .
C46 H46 0.9500 .
C47 C48 1.384(7) .
C47 H47 0.9500 .
C48 H48 0.9500 .
O2A C49A 1.457(9) .
O2A C52A 1.461(8) .
C49A C50A 1.530(12) .
C49A H49A 0.9900 .
C49A H49B 0.9900 .
C50A C51A 1.502(12) .
C50A H50A 0.9900 .
C50A H50B 0.9900 .
C51A C52A 1.512(12) .
C51A H51A 0.9900 .
C51A H51B 0.9900 .
C52A H52A 0.9900 .
C52A H52B 0.9900 .
C49B C50B 1.511(12) .
C49B H49C 0.9900 .
C49B H49D 0.9900 .
C50B C51B 1.507(12) .
C50B H50C 0.9900 .
C50B H50D 0.9900 .
C51B C52B 1.518(12) .
C51B H51C 0.9900 .
C51B H51D 0.9900 .
C52B H52C 0.9900 .
C52B H52D 0.9900 .
C53 C54 1.512(6) .
C53 H53A 0.9900 .
C53 H53B 0.9900 .
C54 C55 1.509(8) .
C54 H54A 0.9900 .
C54 H54B 0.9900 .
C55 C56 1.521(6) .
C55 H55A 0.9900 .
C55 H55B 0.9900 .
C56 H56A 0.9900 .
C56 H56B 0.9900 .
C57 C58 1.506(7) .
C57 H57A 0.9900 .
C57 H57B 0.9900 .
C58 C59 1.564(8) .
C58 H58A 0.9900 .
C58 H58B 0.9900 .
C59 C60 1.500(7) .
C59 H59A 0.9900 .
C59 H59B 0.9900 .
C60 H60A 0.9900 .
C60 H60B 0.9900 .
C61 C62 1.508(8) .
C61 H61A 0.9900 .
C61 H61B 0.9900 .
C62 C63 1.524(9) .
C62 H62A 0.9900 .
C62 H62B 0.9900 .
C63 C64 1.503(9) .
C63 H63A 0.9900 .
C63 H63B 0.9900 .
C64 H64A 0.9900 .
C64 H64B 0.9900 .
O6 C68 1.447(8) .
O6 C65 1.461(8) .
C65 C66 1.436(9) .
C65 H65A 0.9900 .
C65 H65B 0.9900 .
C66 C67 1.534(11) .
C66 H66A 0.9900 .
C66 H66B 0.9900 .
C67 C68 1.415(9) .
C67 H67A 0.9900 .
C67 H67B 0.9900 .
C68 H68A 0.9900 .
C68 H68B 0.9900 .
O7 C69 1.465(9) .
O7 C72 1.474(10) .
C69 C70 1.388(10) .
C69 H69A 0.9900 .
C69 H69B 0.9900 .
C70 C71 1.541(13) .
C70 H70A 0.9900 .
C70 H70B 0.9900 .
C71 C72 1.412(10) .
C71 H71A 0.9900 .
C71 H71B 0.9900 .
C72 H72A 0.9900 .
C72 H72B 0.9900 .

loop_
_geom_torsion_atom_site_label_1
_geom_torsion_atom_site_label_2
_geom_torsion_atom_site_label_3
_geom_torsion_atom_site_label_4
_geom_torsion
_geom_torsion_site_symmetry_1
_geom_torsion_site_symmetry_4
O2A Nd1 Nd2 O1 -122.25(18) . .
Se6 Nd1 Nd2 O1 113.60(15) 3_577 .
Se9B Nd1 Nd2 O1 45.11(15) 3_577 .
S9A Nd1 Nd2 O1 45.11(15) 3_577 .
Se1 Nd1 Nd2 O1 -24.07(15) . .
Se3 Nd1 Nd2 O1 -165.88(15) . .
Se2 Nd1 Nd2 O1 -11.71(16) . .
Nd3 Nd1 Nd2 O1 8.86(15) . .
O1 Nd1 Nd2 O3 116.33(17) . .
O2A Nd1 Nd2 O3 -5.92(13) . .
Se6 Nd1 Nd2 O3 -130.06(8) 3_577 .
Se9B Nd1 Nd2 O3 161.44(8) 3_577 .
S9A Nd1 Nd2 O3 161.44(8) 3_577 .
Se1 Nd1 Nd2 O3 92.26(8) . .
Se3 Nd1 Nd2 O3 -49.54(8) . .
Se2 Nd1 Nd2 O3 104.62(10) . .
Nd3 Nd1 Nd2 O3 125.19(8) . .
O1 Nd1 Nd2 S9A -54.83(15) . .
O2A Nd1 Nd2 S9A -177.08(11) . .
Se6 Nd1 Nd2 S9A 58.773(19) 3_577 .
Se9B Nd1 Nd2 S9A -9.72(3) 3_577 .
S9A Nd1 Nd2 S9A -9.72(3) 3_577 .
Se1 Nd1 Nd2 S9A -78.899(19) . .
Se3 Nd1 Nd2 S9A 139.30(2) . .
Se2 Nd1 Nd2 S9A -66.54(6) . .
Nd3 Nd1 Nd2 S9A -45.969(16) . .
O1 Nd1 Nd2 Se5 35.06(15) . .
O2A Nd1 Nd2 Se5 -87.20(11) . .
Se6 Nd1 Nd2 Se5 148.657(13) 3_577 .
Se9B Nd1 Nd2 Se5 80.165(19) 3_577 .
S9A Nd1 Nd2 Se5 80.165(19) 3_577 .
Se1 Nd1 Nd2 Se5 10.985(13) . .
Se3 Nd1 Nd2 Se5 -130.820(17) . .
Se2 Nd1 Nd2 Se5 23.35(6) . .
Nd3 Nd1 Nd2 Se5 43.915(10) . .
O1 Nd1 Nd2 Se3 165.88(15) . .
O2A Nd1 Nd2 Se3 43.62(11) . .
Se6 Nd1 Nd2 Se3 -80.523(17) 3_577 .
Se9B Nd1 Nd2 Se3 -149.01(2) 3_577 .
S9A Nd1 Nd2 Se3 -149.01(2) 3_577 .
Se1 Nd1 Nd2 Se3 141.805(17) . .
Se2 Nd1 Nd2 Se3 154.17(6) . .
Nd3 Nd1 Nd2 Se3 174.736(14) . .
O1 Nd1 Nd2 Se7 -119.91(15) . 3_577
O2A Nd1 Nd2 Se7 117.83(11) . 3_577
Se6 Nd1 Nd2 Se7 -6.311(14) 3_577 3_577
Se9B Nd1 Nd2 Se7 -74.803(19) 3_577 3_577
S9A Nd1 Nd2 Se7 -74.803(19) 3_577 3_577
Se1 Nd1 Nd2 Se7 -143.983(13) . 3_577
Se3 Nd1 Nd2 Se7 74.211(16) . 3_577
Se2 Nd1 Nd2 Se7 -131.62(6) . 3_577
Nd3 Nd1 Nd2 Se7 -111.053(11) . 3_577
O1 Nd1 Nd2 Se4 -41.35(15) . .
O2A Nd1 Nd2 Se4 -163.61(11) . .
Se6 Nd1 Nd2 Se4 72.25(4) 3_577 .
Se9B Nd1 Nd2 Se4 3.76(4) 3_577 .
S9A Nd1 Nd2 Se4 3.76(4) 3_577 .
Se1 Nd1 Nd2 Se4 -65.42(4) . .
Se3 Nd1 Nd2 Se4 152.77(4) . .
Se2 Nd1 Nd2 Se4 -53.06(8) . .
Nd3 Nd1 Nd2 Se4 -32.49(4) . .
O1 Nd1 Nd2 Nd3 -8.86(15) . .
O2A Nd1 Nd2 Nd3 -131.11(11) . .
Se6 Nd1 Nd2 Nd3 104.742(11) 3_577 .
Se9B Nd1 Nd2 Nd3 36.249(16) 3_577 .
S9A Nd1 Nd2 Nd3 36.249(16) 3_577 .
Se1 Nd1 Nd2 Nd3 -32.931(10) . .
Se3 Nd1 Nd2 Nd3 -174.736(14) . .
Se2 Nd1 Nd2 Nd3 -20.57(6) . .
O2A Nd1 Nd3 O1 84.52(18) . .
Se6 Nd1 Nd3 O1 -97.70(13) 3_577 .
Se9B Nd1 Nd3 O1 -136.39(13) 3_577 .
S9A Nd1 Nd3 O1 -136.39(13) 3_577 .
Se1 Nd1 Nd3 O1 130.01(13) . .
Se3 Nd1 Nd3 O1 -3.51(13) . .
Se2 Nd1 Nd3 O1 168.28(13) . .
Nd2 Nd1 Nd3 O1 -7.73(13) . .
O1 Nd1 Nd3 O4 -113.14(16) . .
O2A Nd1 Nd3 O4 -28.63(15) . .
Se6 Nd1 Nd3 O4 149.15(9) 3_577 .
Se9B Nd1 Nd3 O4 110.46(9) 3_577 .
S9A Nd1 Nd3 O4 110.46(9) 3_577 .
Se1 Nd1 Nd3 O4 16.87(9) . .
Se3 Nd1 Nd3 O4 -116.66(9) . .
Se2 Nd1 Nd3 O4 55.14(9) . .
Nd2 Nd1 Nd3 O4 -120.88(9) . .
O1 Nd1 Nd3 Se9B 136.39(13) . 3_577
O2A Nd1 Nd3 Se9B -139.09(12) . 3_577
Se6 Nd1 Nd3 Se9B 38.69(2) 3_577 3_577
S9A Nd1 Nd3 Se9B 0.0 3_577 3_577
Se1 Nd1 Nd3 Se9B -93.59(2) . 3_577
Se3 Nd1 Nd3 Se9B 132.88(2) . 3_577
Se2 Nd1 Nd3 Se9B -55.32(2) . 3_577
Nd2 Nd1 Nd3 Se9B 128.66(2) . 3_577
O1 Nd1 Nd3 S9A 136.39(13) . 3_577
O2A Nd1 Nd3 S9A -139.09(12) . 3_577
Se6 Nd1 Nd3 S9A 38.69(2) 3_577 3_577
Se9B Nd1 Nd3 S9A 0.0 3_577 3_577
Se1 Nd1 Nd3 S9A -93.59(2) . 3_577
Se3 Nd1 Nd3 S9A 132.88(2) . 3_577
Se2 Nd1 Nd3 S9A -55.32(2) . 3_577
Nd2 Nd1 Nd3 S9A 128.66(2) . 3_577
O1 Nd1 Nd3 Se5 -35.98(13) . .
O2A Nd1 Nd3 Se5 48.54(12) . .
Se6 Nd1 Nd3 Se5 -133.683(14) 3_577 .
Se9B Nd1 Nd3 Se5 -172.37(2) 3_577 .
S9A Nd1 Nd3 Se5 -172.37(2) 3_577 .
Se1 Nd1 Nd3 Se5 94.033(14) . .
Se3 Nd1 Nd3 Se5 -39.492(15) . .
Se2 Nd1 Nd3 Se5 132.303(13) . .
Nd2 Nd1 Nd3 Se5 -43.711(9) . .
O1 Nd1 Nd3 Se6 57.13(13) . .
O2A Nd1 Nd3 Se6 141.65(12) . .
Se6 Nd1 Nd3 Se6 -40.58(3) 3_577 .
Se9B Nd1 Nd3 Se6 -79.27(3) 3_577 .
S9A Nd1 Nd3 Se6 -79.27(3) 3_577 .
Se1 Nd1 Nd3 Se6 -172.86(3) . .
Se3 Nd1 Nd3 Se6 53.62(3) . .
Se2 Nd1 Nd3 Se6 -134.59(2) . .
Nd2 Nd1 Nd3 Se6 49.40(2) . .
O1 Nd1 Nd3 Se1 -130.01(13) . .
O2A Nd1 Nd3 Se1 -45.49(12) . .
Se6 Nd1 Nd3 Se1 132.284(15) 3_577 .
Se9B Nd1 Nd3 Se1 93.59(2) 3_577 .
S9A Nd1 Nd3 Se1 93.59(2) 3_577 .
Se3 Nd1 Nd3 Se1 -133.525(16) . .
Se2 Nd1 Nd3 Se1 38.271(14) . .
Nd2 Nd1 Nd3 Se1 -137.744(12) . .
O1 Nd1 Nd3 S9A 50.31(13) . .
O2A Nd1 Nd3 S9A 134.83(12) . .
Se6 Nd1 Nd3 S9A -47.389(18) 3_577 .
Se9B Nd1 Nd3 S9A -86.08(2) 3_577 .
S9A Nd1 Nd3 S9A -86.08(2) 3_577 .
Se1 Nd1 Nd3 S9A -179.674(18) . .
Se3 Nd1 Nd3 S9A 46.801(19) . .
Se2 Nd1 Nd3 S9A -141.403(17) . .
Nd2 Nd1 Nd3 S9A 42.582(15) . .
O1 Nd1 Nd3 Se7 169.75(13) . .
O2A Nd1 Nd3 Se7 -105.73(12) . .
Se6 Nd1 Nd3 Se7 72.052(14) 3_577 .
Se9B Nd1 Nd3 Se7 33.36(2) 3_577 .
S9A Nd1 Nd3 Se7 33.36(2) 3_577 .
Se1 Nd1 Nd3 Se7 -60.233(13) . .
Se3 Nd1 Nd3 Se7 166.242(14) . .
Se2 Nd1 Nd3 Se7 -21.962(14) . .
Nd2 Nd1 Nd3 Se7 162.023(10) . .
O1 Nd1 Nd3 Nd2 7.73(13) . .
O2A Nd1 Nd3 Nd2 92.25(12) . .
Se6 Nd1 Nd3 Nd2 -89.971(12) 3_577 .
Se9B Nd1 Nd3 Nd2 -128.66(2) 3_577 .
S9A Nd1 Nd3 Nd2 -128.66(2) 3_577 .
Se1 Nd1 Nd3 Nd2 137.744(12) . .
Se3 Nd1 Nd3 Nd2 4.219(12) . .
Se2 Nd1 Nd3 Nd2 176.015(12) . .
O3 Nd2 Nd3 O1 -92.54(17) . .
S9A Nd2 Nd3 O1 123.68(13) . .
Se5 Nd2 Nd3 O1 -108.06(13) . .
Se3 Nd2 Nd3 O1 3.56(13) . .
Se7 Nd2 Nd3 O1 90.29(13) 3_577 .
Se4 Nd2 Nd3 O1 178.58(13) . .
Nd1 Nd2 Nd3 O1 7.81(13) . .
O1 Nd2 Nd3 O4 109.58(17) . .
O3 Nd2 Nd3 O4 17.04(14) . .
S9A Nd2 Nd3 O4 -126.74(11) . .
Se5 Nd2 Nd3 O4 1.52(10) . .
Se3 Nd2 Nd3 O4 113.13(10) . .
Se7 Nd2 Nd3 O4 -160.13(10) 3_577 .
Se4 Nd2 Nd3 O4 -71.84(10) . .
Nd1 Nd2 Nd3 O4 117.39(10) . .
O1 Nd2 Nd3 Se9B -44.82(13) . 3_577
O3 Nd2 Nd3 Se9B -137.36(10) . 3_577
S9A Nd2 Nd3 Se9B 78.86(3) . 3_577
Se5 Nd2 Nd3 Se9B -152.88(2) . 3_577
Se3 Nd2 Nd3 Se9B -41.27(2) . 3_577
Se7 Nd2 Nd3 Se9B 45.46(2) 3_577 3_577
Se4 Nd2 Nd3 Se9B 133.755(19) . 3_577
Nd1 Nd2 Nd3 Se9B -37.012(16) . 3_577
O1 Nd2 Nd3 S9A -44.82(13) . 3_577
O3 Nd2 Nd3 S9A -137.36(10) . 3_577
S9A Nd2 Nd3 S9A 78.86(3) . 3_577
Se5 Nd2 Nd3 S9A -152.88(2) . 3_577
Se3 Nd2 Nd3 S9A -41.27(2) . 3_577
Se7 Nd2 Nd3 S9A 45.46(2) 3_577 3_577
Se4 Nd2 Nd3 S9A 133.755(19) . 3_577
Nd1 Nd2 Nd3 S9A -37.012(16) . 3_577
O1 Nd2 Nd3 Se5 108.06(13) . .
O3 Nd2 Nd3 Se5 15.52(10) . .
S9A Nd2 Nd3 Se5 -128.26(2) . .
Se3 Nd2 Nd3 Se5 111.615(17) . .
Se7 Nd2 Nd3 Se5 -161.654(17) 3_577 .
Se4 Nd2 Nd3 Se5 -73.363(15) . .
Nd1 Nd2 Nd3 Se5 115.870(13) . .
O1 Nd2 Nd3 Se6 -167.26(13) . .
O3 Nd2 Nd3 Se6 100.20(10) . .
S9A Nd2 Nd3 Se6 -43.58(2) . .
Se5 Nd2 Nd3 Se6 84.682(15) . .
Se3 Nd2 Nd3 Se6 -163.703(14) . .
Se7 Nd2 Nd3 Se6 -76.972(14) 3_577 .
Se4 Nd2 Nd3 Se6 11.319(14) . .
Nd1 Nd2 Nd3 Se6 -159.448(11) . .
O1 Nd2 Nd3 Se1 24.25(13) . .
O3 Nd2 Nd3 Se1 -68.29(10) . .
S9A Nd2 Nd3 Se1 147.93(2) . .
Se5 Nd2 Nd3 Se1 -83.815(15) . .
Se3 Nd2 Nd3 Se1 27.801(15) . .
Se7 Nd2 Nd3 Se1 114.531(14) 3_577 .
Se4 Nd2 Nd3 Se1 -157.177(13) . .
Nd1 Nd2 Nd3 Se1 32.055(10) . .
O1 Nd2 Nd3 S9A -123.68(13) . .
O3 Nd2 Nd3 S9A 143.78(10) . .
Se5 Nd2 Nd3 S9A 128.26(2) . .
Se3 Nd2 Nd3 S9A -120.13(2) . .
Se7 Nd2 Nd3 S9A -33.39(2) 3_577 .
Se4 Nd2 Nd3 S9A 54.90(2) . .
Nd1 Nd2 Nd3 S9A -115.87(2) . .
O1 Nd2 Nd3 Se7 -56.59(14) . .
O3 Nd2 Nd3 Se7 -149.13(10) . .
S9A Nd2 Nd3 Se7 67.09(3) . .
Se5 Nd2 Nd3 Se7 -164.65(3) . .
Se3 Nd2 Nd3 Se7 -53.03(3) . .
Se7 Nd2 Nd3 Se7 33.70(3) 3_577 .
Se4 Nd2 Nd3 Se7 121.99(3) . .
Nd1 Nd2 Nd3 Se7 -48.78(3) . .
O1 Nd2 Nd3 Nd1 -7.81(13) . .
O3 Nd2 Nd3 Nd1 -100.35(10) . .
S9A Nd2 Nd3 Nd1 115.87(2) . .
Se5 Nd2 Nd3 Nd1 -115.870(13) . .
Se3 Nd2 Nd3 Nd1 -4.255(12) . .
Se7 Nd2 Nd3 Nd1 82.476(12) 3_577 .
Se4 Nd2 Nd3 Nd1 170.767(11) . .
O1 Nd1 Se1 C1 -96.88(17) . .
O2A Nd1 Se1 C1 28.50(18) . .
Se6 Nd1 Se1 C1 161.02(15) 3_577 .
Se9B Nd1 Se1 C1 -175.72(15) 3_577 .
S9A Nd1 Se1 C1 -175.72(15) 3_577 .
Se3 Nd1 Se1 C1 -43.58(16) . .
Se2 Nd1 Se1 C1 96.85(15) . .
Nd3 Nd1 Se1 C1 -121.77(15) . .
Nd2 Nd1 Se1 C1 -85.60(15) . .
O1 Nd1 Se1 Nd4 122.00(7) . .
O2A Nd1 Se1 Nd4 -112.62(8) . .
Se6 Nd1 Se1 Nd4 19.90(2) 3_577 .
Se9B Nd1 Se1 Nd4 43.158(19) 3_577 .
S9A Nd1 Se1 Nd4 43.158(19) 3_577 .
Se3 Nd1 Se1 Nd4 175.301(17) . .
Se2 Nd1 Se1 Nd4 -44.271(12) . .
Nd3 Nd1 Se1 Nd4 97.114(12) . .
Nd2 Nd1 Se1 Nd4 133.284(10) . .
O1 Nd1 Se1 Nd3 24.88(7) . .
O2A Nd1 Se1 Nd3 150.27(8) . .
Se6 Nd1 Se1 Nd3 -77.217(19) 3_577 .
Se9B Nd1 Se1 Nd3 -53.956(18) 3_577 .
S9A Nd1 Se1 Nd3 -53.956(18) 3_577 .
Se3 Nd1 Se1 Nd3 78.19(2) . .
Se2 Nd1 Se1 Nd3 -141.385(13) . .
Nd2 Nd1 Se1 Nd3 36.170(10) . .
O5 Nd4 Se1 C1 -29.7(2) . .
Se8 Nd4 Se1 C1 29.16(18) . .
Se9B Nd4 Se1 C1 -175.83(18) 3_577 .
S9A Nd4 Se1 C1 -175.83(18) 3_577 .
Se2 Nd4 Se1 C1 -85.99(18) . .
Se4 Nd4 Se1 C1 -175.63(18) 3_577 .
Se7 Nd4 Se1 C1 118.69(18) . .
O5 Nd4 Se1 Nd1 102.99(12) . .
Se8 Nd4 Se1 Nd1 161.841(18) . .
Se9B Nd4 Se1 Nd1 -43.154(19) 3_577 .
S9A Nd4 Se1 Nd1 -43.154(19) 3_577 .
Se2 Nd4 Se1 Nd1 46.688(13) . .
Se4 Nd4 Se1 Nd1 -42.95(3) 3_577 .
Se7 Nd4 Se1 Nd1 -108.636(13) . .
O5 Nd4 Se1 Nd3 -179.97(12) . .
Se8 Nd4 Se1 Nd3 -121.122(18) . .
Se9B Nd4 Se1 Nd3 33.883(19) 3_577 .
S9A Nd4 Se1 Nd3 33.883(19) 3_577 .
Se2 Nd4 Se1 Nd3 123.725(15) . .
Se4 Nd4 Se1 Nd3 34.09(3) 3_577 .
Se7 Nd4 Se1 Nd3 -31.599(13) . .
O1 Nd3 Se1 C1 91.99(17) . .
O4 Nd3 Se1 C1 -50.02(17) . .
Se9B Nd3 Se1 C1 171.88(16) 3_577 .
S9A Nd3 Se1 C1 171.88(16) 3_577 .
Se5 Nd3 Se1 C1 29.41(16) . .
Se6 Nd3 Se1 C1 -71.57(16) . .
S9A Nd3 Se1 C1 117.00(16) . .
Se7 Nd3 Se1 C1 -124.92(16) . .
Nd1 Nd3 Se1 C1 116.50(16) . .
Nd2 Nd3 Se1 C1 79.27(16) . .
O1 Nd3 Se1 Nd1 -24.51(7) . .
O4 Nd3 Se1 Nd1 -166.52(7) . .
Se9B Nd3 Se1 Nd1 55.380(18) 3_577 .
S9A Nd3 Se1 Nd1 55.380(18) 3_577 .
Se5 Nd3 Se1 Nd1 -87.088(12) . .
Se6 Nd3 Se1 Nd1 171.93(3) . .
S9A Nd3 Se1 Nd1 0.50(3) . .
Se7 Nd3 Se1 Nd1 118.574(12) . .
Nd2 Nd3 Se1 Nd1 -37.232(10) . .
O1 Nd3 Se1 Nd4 -114.46(7) . .
O4 Nd3 Se1 Nd4 103.53(7) . .
Se9B Nd3 Se1 Nd4 -34.573(19) 3_577 .
S9A Nd3 Se1 Nd4 -34.573(19) 3_577 .
Se5 Nd3 Se1 Nd4 -177.040(13) . .
Se6 Nd3 Se1 Nd4 81.98(3) . .
S9A Nd3 Se1 Nd4 -89.45(3) . .
Se7 Nd3 Se1 Nd4 28.622(12) . .
Nd1 Nd3 Se1 Nd4 -89.952(13) . .
Nd2 Nd3 Se1 Nd4 -127.185(11) . .
O5 Nd4 Se2 C7 49.11(16) . .
Se8 Nd4 Se2 C7 125.85(14) . .
Se9B Nd4 Se2 C7 -100.39(14) 3_577 .
S9A Nd4 Se2 C7 -100.39(14) 3_577 .
Se4 Nd4 Se2 C7 -28.54(14) 3_577 .
Se1 Nd4 Se2 C7 -170.02(14) . .
Se7 Nd4 Se2 C7 -126.36(14) . .
O5 Nd4 Se2 Nd1 174.70(8) . .
Se8 Nd4 Se2 Nd1 -108.558(15) . .
Se9B Nd4 Se2 Nd1 25.204(18) 3_577 .
S9A Nd4 Se2 Nd1 25.204(18) 3_577 .
Se4 Nd4 Se2 Nd1 97.055(14) 3_577 .
Se1 Nd4 Se2 Nd1 -44.432(11) . .
Se7 Nd4 Se2 Nd1 -0.77(3) . .
O1 Nd1 Se2 C7 138.00(19) . .
O2A Nd1 Se2 C7 -98.91(19) . .
Se6 Nd1 Se2 C7 20.64(16) 3_577 .
Se9B Nd1 Se2 C7 88.84(16) 3_577 .
S9A Nd1 Se2 C7 88.84(16) 3_577 .
Se1 Nd1 Se2 C7 159.83(16) . .
Se3 Nd1 Se2 C7 -64.20(16) . .
Nd3 Nd1 Se2 C7 127.93(16) . .
Nd2 Nd1 Se2 C7 146.77(16) . .
O1 Nd1 Se2 Nd4 23.69(11) . .
O2A Nd1 Se2 Nd4 146.79(10) . .
Se6 Nd1 Se2 Nd4 -93.662(14) 3_577 .
Se9B Nd1 Se2 Nd4 -25.463(18) 3_577 .
S9A Nd1 Se2 Nd4 -25.463(18) 3_577 .
Se1 Nd1 Se2 Nd4 45.528(13) . .
Se3 Nd1 Se2 Nd4 -178.506(19) . .
Nd3 Nd1 Se2 Nd4 13.628(14) . .
Nd2 Nd1 Se2 Nd4 32.47(6) . .
O1 Nd2 Se3 C13 -85.63(18) . .
O3 Nd2 Se3 C13 44.76(18) . .
S9A Nd2 Se3 C13 -144.98(17) . .
Se5 Nd2 Se3 C13 -33.19(17) . .
Se7 Nd2 Se3 C13 164.20(17) 3_577 .
Se4 Nd2 Se3 C13 100.61(17) . .
Nd3 Nd2 Se3 C13 -87.55(17) . .
Nd1 Nd2 Se3 C13 -92.30(17) . .
O1 Nd2 Se3 Nd1 6.67(7) . .
O3 Nd2 Se3 Nd1 137.06(7) . .
S9A Nd2 Se3 Nd1 -52.68(2) . .
Se5 Nd2 Se3 Nd1 59.106(16) . .
Se7 Nd2 Se3 Nd1 -103.497(13) 3_577 .
Se4 Nd2 Se3 Nd1 -167.091(19) . .
Nd3 Nd2 Se3 Nd1 4.754(13) . .
O1 Nd1 Se3 C13 88.86(19) . .
O2A Nd1 Se3 C13 -43.4(2) . .
Se6 Nd1 Se3 C13 -161.81(18) 3_577 .
Se9B Nd1 Se3 C13 141.28(18) 3_577 .
S9A Nd1 Se3 C13 141.28(18) 3_577 .
Se1 Nd1 Se3 C13 35.78(18) . .
Se2 Nd1 Se3 C13 -77.22(18) . .
Nd3 Nd1 Se3 C13 90.79(18) . .
Nd2 Nd1 Se3 C13 95.57(18) . .
O1 Nd1 Se3 Nd2 -6.71(7) . .
O2A Nd1 Se3 Nd2 -138.95(10) . .
Se6 Nd1 Se3 Nd2 102.626(14) 3_577 .
Se9B Nd1 Se3 Nd2 45.71(3) 3_577 .
S9A Nd1 Se3 Nd2 45.71(3) 3_577 .
Se1 Nd1 Se3 Nd2 -59.79(2) . .
Se2 Nd1 Se3 Nd2 -172.790(18) . .
Nd3 Nd1 Se3 Nd2 -4.782(13) . .
O1 Nd2 Se4 C19 172.93(17) . .
O3 Nd2 Se4 C19 40.63(15) . .
S9A Nd2 Se4 C19 -145.51(13) . .
Se5 Nd2 Se4 C19 124.23(13) . .
Se3 Nd2 Se4 C19 -16.27(13) . .
Se7 Nd2 Se4 C19 -79.29(13) 3_577 .
Nd3 Nd2 Se4 C19 171.80(13) . .
Nd1 Nd2 Se4 C19 -159.49(13) . .
O1 Nd2 Se4 Nd4 -78.85(11) . 3_577
O3 Nd2 Se4 Nd4 148.85(7) . 3_577
S9A Nd2 Se4 Nd4 -37.287(18) . 3_577
Se5 Nd2 Se4 Nd4 -127.550(13) . 3_577
Se3 Nd2 Se4 Nd4 91.95(2) . 3_577
Se7 Nd2 Se4 Nd4 28.935(12) 3_577 3_577
Nd3 Nd2 Se4 Nd4 -79.975(11) . 3_577
Nd1 Nd2 Se4 Nd4 -51.27(4) . 3_577
O1 Nd2 Se5 C25 -162.9(2) . .
O3 Nd2 Se5 C25 61.9(2) . .
S9A Nd2 Se5 C25 -90.7(2) . .
Se3 Nd2 Se5 C25 138.9(2) . .
Se7 Nd2 Se5 C25 -85.3(2) 3_577 .
Se4 Nd2 Se5 C25 -16.1(2) . .
Nd3 Nd2 Se5 C25 -129.6(2) . .
Nd1 Nd2 Se5 C25 -180.0(2) . .
O1 Nd2 Se5 Nd3 -33.36(8) . .
O3 Nd2 Se5 Nd3 -168.56(7) . .
S9A Nd2 Se5 Nd3 38.857(18) . .
Se3 Nd2 Se5 Nd3 -91.555(15) . .
Se7 Nd2 Se5 Nd3 44.26(3) 3_577 .
Se4 Nd2 Se5 Nd3 113.451(12) . .
Nd1 Nd2 Se5 Nd3 -50.411(9) . .
O1 Nd3 Se5 C25 159.72(19) . .
O4 Nd3 Se5 C25 -51.82(19) . .
Se9B Nd3 Se5 C25 170.54(18) 3_577 .
S9A Nd3 Se5 C25 170.54(18) 3_577 .
Se6 Nd3 Se5 C25 26.57(18) . .
Se1 Nd3 Se5 C25 -130.05(18) . .
S9A Nd3 Se5 C25 90.73(18) . .
Se7 Nd3 Se5 C25 -66.17(18) . .
Nd1 Nd3 Se5 C25 179.44(18) . .
Nd2 Nd3 Se5 C25 127.00(18) . .
O1 Nd3 Se5 Nd2 32.72(8) . .
O4 Nd3 Se5 Nd2 -178.83(8) . .
Se9B Nd3 Se5 Nd2 43.54(3) 3_577 .
S9A Nd3 Se5 Nd2 43.54(3) 3_577 .
Se6 Nd3 Se5 Nd2 -100.431(13) . .
Se1 Nd3 Se5 Nd2 102.951(13) . .
S9A Nd3 Se5 Nd2 -36.269(18) . .
Se7 Nd3 Se5 Nd2 166.83(3) . .
Nd1 Nd3 Se5 Nd2 52.437(10) . .
O1 Nd3 Se6 C31 -179.50(18) . .
O4 Nd3 Se6 C31 -41.54(18) . .
Se9B Nd3 Se6 C31 85.46(16) 3_577 .
S9A Nd3 Se6 C31 85.46(16) 3_577 .
Se5 Nd3 Se6 C31 -121.18(16) . .
Se1 Nd3 Se6 C31 -19.99(17) . .
S9A Nd3 Se6 C31 153.82(16) . .
Se7 Nd3 Se6 C31 31.00(16) . .
Nd1 Nd3 Se6 C31 146.26(16) . .
Nd2 Nd3 Se6 C31 -171.09(16) . .
O1 Nd3 Se6 Nd1 72.82(9) . 3_577
O4 Nd3 Se6 Nd1 -149.22(7) . 3_577
Se9B Nd3 Se6 Nd1 -22.21(2) 3_577 3_577
S9A Nd3 Se6 Nd1 -22.21(2) 3_577 3_577
Se5 Nd3 Se6 Nd1 131.144(14) . 3_577
Se1 Nd3 Se6 Nd1 -127.66(3) . 3_577
S9A Nd3 Se6 Nd1 46.146(17) . 3_577
Se7 Nd3 Se6 Nd1 -76.670(13) . 3_577
Nd1 Nd3 Se6 Nd1 38.59(3) . 3_577
Nd2 Nd3 Se6 Nd1 81.233(12) . 3_577
O5 Nd4 Se7 C37 27.1(2) . .
Se8 Nd4 Se7 C37 -45.57(16) . .
Se9B Nd4 Se7 C37 171.84(16) 3_577 .
S9A Nd4 Se7 C37 171.84(16) 3_577 .
Se2 Nd4 Se7 C37 -159.35(16) . .
Se4 Nd4 Se7 C37 95.15(16) 3_577 .
Se1 Nd4 Se7 C37 -118.35(16) . .
O5 Nd4 Se7 Nd2 -96.70(12) . 3_577
Se8 Nd4 Se7 Nd2 -169.375(13) . 3_577
Se9B Nd4 Se7 Nd2 48.029(18) 3_577 3_577
S9A Nd4 Se7 Nd2 48.029(18) 3_577 3_577
Se2 Nd4 Se7 Nd2 76.84(2) . 3_577
Se4 Nd4 Se7 Nd2 -28.659(11) 3_577 3_577
Se1 Nd4 Se7 Nd2 117.838(13) . 3_577
O5 Nd4 Se7 Nd3 173.37(12) . .
Se8 Nd4 Se7 Nd3 100.696(14) . .
Se9B Nd4 Se7 Nd3 -41.900(17) 3_577 .
S9A Nd4 Se7 Nd3 -41.900(17) 3_577 .
Se2 Nd4 Se7 Nd3 -13.09(3) . .
Se4 Nd4 Se7 Nd3 -118.588(12) 3_577 .
Se1 Nd4 Se7 Nd3 27.909(11) . .
O1 Nd3 Se7 C37 154.9(3) . .
O4 Nd3 Se7 C37 21.3(3) . .
Se9B Nd3 Se7 C37 176.8(3) 3_577 .
S9A Nd3 Se7 C37 176.8(3) 3_577 .
Se5 Nd3 Se7 C37 36.1(3) . .
Se6 Nd3 Se7 C37 -57.2(3) . .
Se1 Nd3 Se7 C37 103.9(3) . .
S9A Nd3 Se7 C37 -117.3(3) . .
Nd1 Nd3 Se7 C37 147.7(3) . .
Nd2 Nd3 Se7 C37 -169.7(3) . .
O1 Nd3 Se7 Nd2 -66.78(9) . 3_577
O4 Nd3 Se7 Nd2 159.60(8) . 3_577
Se9B Nd3 Se7 Nd2 -44.90(2) 3_577 3_577
S9A Nd3 Se7 Nd2 -44.90(2) 3_577 3_577
Se5 Nd3 Se7 Nd2 174.41(3) . 3_577
Se6 Nd3 Se7 Nd2 81.136(13) . 3_577
Se1 Nd3 Se7 Nd2 -117.781(13) . 3_577
S9A Nd3 Se7 Nd2 21.02(2) . 3_577
Nd1 Nd3 Se7 Nd2 -73.944(12) . 3_577
Nd2 Nd3 Se7 Nd2 -31.39(3) . 3_577
O1 Nd3 Se7 Nd4 22.99(9) . .
O4 Nd3 Se7 Nd4 -110.62(8) . .
Se9B Nd3 Se7 Nd4 44.877(19) 3_577 .
S9A Nd3 Se7 Nd4 44.877(19) 3_577 .
Se5 Nd3 Se7 Nd4 -95.82(3) . .
Se6 Nd3 Se7 Nd4 170.911(12) . .
Se1 Nd3 Se7 Nd4 -28.007(11) . .
S9A Nd3 Se7 Nd4 110.80(2) . .
Nd1 Nd3 Se7 Nd4 15.830(11) . .
Nd2 Nd3 Se7 Nd4 58.38(3) . .
O5 Nd4 Se8 C43 -41.82(18) . .
Se9B Nd4 Se8 C43 145.62(16) 3_577 .
S9A Nd4 Se8 C43 145.62(16) 3_577 .
Se2 Nd4 Se8 C43 -118.73(16) . .
Se4 Nd4 Se8 C43 21.45(17) 3_577 .
Se1 Nd4 Se8 C43 178.70(16) . .
Se7 Nd4 Se8 C43 96.09(16) . .
O1 Nd2 S9A Nd3 -64.19(8) . 3_577
O3 Nd2 S9A Nd3 155.82(15) . 3_577
Se5 Nd2 S9A Nd3 -128.50(2) . 3_577
Se3 Nd2 S9A Nd3 -3.40(3) . 3_577
Se7 Nd2 S9A Nd3 54.016(19) 3_577 3_577
Se4 Nd2 S9A Nd3 143.02(2) . 3_577
Nd3 Nd2 S9A Nd3 -91.29(2) . 3_577
Nd1 Nd2 S9A Nd3 -40.94(2) . 3_577
O1 Nd2 S9A Nd1 47.15(19) . 3_577
O3 Nd2 S9A Nd1 -92.8(2) . 3_577
Se5 Nd2 S9A Nd1 -17.16(18) . 3_577
Se3 Nd2 S9A Nd1 107.94(17) . 3_577
Se7 Nd2 S9A Nd1 165.36(18) 3_577 3_577
Se4 Nd2 S9A Nd1 -105.64(18) . 3_577
Nd3 Nd2 S9A Nd1 20.05(17) . 3_577
Nd1 Nd2 S9A Nd1 70.40(18) . 3_577
O1 Nd2 S9A Nd4 -168.89(8) . 3_577
O3 Nd2 S9A Nd4 51.13(16) . 3_577
Se5 Nd2 S9A Nd4 126.80(2) . 3_577
Se3 Nd2 S9A Nd4 -108.10(2) . 3_577
Se7 Nd2 S9A Nd4 -50.678(17) 3_577 3_577
Se4 Nd2 S9A Nd4 38.329(17) . 3_577
Nd3 Nd2 S9A Nd4 164.01(3) . 3_577
Nd1 Nd2 S9A Nd4 -145.633(18) . 3_577
O1 Nd2 S9A Nd3 27.10(8) . .
O3 Nd2 S9A Nd3 -112.89(15) . .
Se5 Nd2 S9A Nd3 -37.210(15) . .
Se3 Nd2 S9A Nd3 87.89(2) . .
Se7 Nd2 S9A Nd3 145.31(2) 3_577 .
Se4 Nd2 S9A Nd3 -125.685(18) . .
Nd1 Nd2 S9A Nd3 50.353(13) . .
O1 Nd3 S9A Nd3 75.22(7) . 3_577
O4 Nd3 S9A Nd3 -150.63(12) . 3_577
Se9B Nd3 S9A Nd3 0.0 3_577 3_577
S9A Nd3 S9A Nd3 0.0 3_577 3_577
Se5 Nd3 S9A Nd3 139.59(2) . 3_577
Se6 Nd3 S9A Nd3 -126.60(2) . 3_577
Se1 Nd3 S9A Nd3 49.57(3) . 3_577
Se7 Nd3 S9A Nd3 -52.52(3) . 3_577
Nd1 Nd3 S9A Nd3 49.958(17) . 3_577
Nd2 Nd3 S9A Nd3 102.41(3) . 3_577
O1 Nd3 S9A Nd2 -27.19(7) . .
O4 Nd3 S9A Nd2 106.96(12) . .
Se9B Nd3 S9A Nd2 -102.41(3) 3_577 .
S9A Nd3 S9A Nd2 -102.41(3) 3_577 .
Se5 Nd3 S9A Nd2 37.178(16) . .
Se6 Nd3 S9A Nd2 130.99(2) . .
Se1 Nd3 S9A Nd2 -52.84(3) . .
Se7 Nd3 S9A Nd2 -154.927(13) . .
Nd1 Nd3 S9A Nd2 -52.454(14) . .
O1 Nd3 S9A Nd1 156.33(8) . 3_577
O4 Nd3 S9A Nd1 -69.52(12) . 3_577
Se9B Nd3 S9A Nd1 81.10(2) 3_577 3_577
S9A Nd3 S9A Nd1 81.10(2) 3_577 3_577
Se5 Nd3 S9A Nd1 -139.31(2) . 3_577
Se6 Nd3 S9A Nd1 -45.496(16) . 3_577
Se1 Nd3 S9A Nd1 130.67(2) . 3_577
Se7 Nd3 S9A Nd1 28.59(3) . 3_577
Nd1 Nd3 S9A Nd1 131.060(17) . 3_577
Nd2 Nd3 S9A Nd1 -176.49(3) . 3_577
O1 Nd3 S9A Nd4 -91.44(12) . 3_577
O4 Nd3 S9A Nd4 42.71(16) . 3_577
Se9B Nd3 S9A Nd4 -166.67(11) 3_577 3_577
S9A Nd3 S9A Nd4 -166.67(11) 3_577 3_577
Se5 Nd3 S9A Nd4 -27.08(10) . 3_577
Se6 Nd3 S9A Nd4 66.74(10) . 3_577
Se1 Nd3 S9A Nd4 -117.09(9) . 3_577
Se7 Nd3 S9A Nd4 140.82(9) . 3_577
Nd1 Nd3 S9A Nd4 -116.71(10) . 3_577
Nd2 Nd3 S9A Nd4 -64.25(9) . 3_577
O2A Nd1 O1 Nd2 71.96(19) . .
Se6 Nd1 O1 Nd2 -72.74(14) 3_577 .
Se9B Nd1 O1 Nd2 -132.91(15) 3_577 .
S9A Nd1 O1 Nd2 -132.91(15) 3_577 .
Se1 Nd1 O1 Nd2 155.64(15) . .
Se3 Nd1 O1 Nd2 10.99(12) . .
Se2 Nd1 O1 Nd2 176.52(5) . .
Nd3 Nd1 O1 Nd2 -165.6(2) . .
O2A Nd1 O1 Nd3 -122.45(15) . .
Se6 Nd1 O1 Nd3 92.85(11) 3_577 .
Se9B Nd1 O1 Nd3 32.68(10) 3_577 .
S9A Nd1 O1 Nd3 32.68(10) 3_577 .
Se1 Nd1 O1 Nd3 -38.77(10) . .
Se3 Nd1 O1 Nd3 176.58(13) . .
Se2 Nd1 O1 Nd3 -17.9(2) . .
Nd2 Nd1 O1 Nd3 165.6(2) . .
O3 Nd2 O1 Nd1 -80.47(18) . .
S9A Nd2 O1 Nd1 121.67(15) . .
Se5 Nd2 O1 Nd1 -140.85(16) . .
Se3 Nd2 O1 Nd1 -11.06(12) . .
Se7 Nd2 O1 Nd1 64.80(14) 3_577 .
Se4 Nd2 O1 Nd1 163.43(6) . .
Nd3 Nd2 O1 Nd1 165.5(2) . .
O3 Nd2 O1 Nd3 114.05(14) . .
S9A Nd2 O1 Nd3 -43.81(10) . .
Se5 Nd2 O1 Nd3 53.67(10) . .
Se3 Nd2 O1 Nd3 -176.54(13) . .
Se7 Nd2 O1 Nd3 -100.68(11) 3_577 .
Se4 Nd2 O1 Nd3 -2.06(19) . .
Nd1 Nd2 O1 Nd3 -165.5(2) . .
O4 Nd3 O1 Nd1 94.32(16) . .
Se9B Nd3 O1 Nd1 -33.17(10) 3_577 .
S9A Nd3 O1 Nd1 -33.17(10) 3_577 .
Se5 Nd3 O1 Nd1 139.48(14) . .
Se6 Nd3 O1 Nd1 -150.36(7) . .
Se1 Nd3 O1 Nd1 38.12(10) . .
S9A Nd3 O1 Nd1 -124.75(13) . .
Se7 Nd3 O1 Nd1 -13.60(17) . .
Nd2 Nd3 O1 Nd1 -166.7(2) . .
O4 Nd3 O1 Nd2 -99.01(16) . .
Se9B Nd3 O1 Nd2 133.50(13) 3_577 .
S9A Nd3 O1 Nd2 133.50(13) 3_577 .
Se5 Nd3 O1 Nd2 -53.85(10) . .
Se6 Nd3 O1 Nd2 16.31(17) . .
Se1 Nd3 O1 Nd2 -155.21(13) . .
S9A Nd3 O1 Nd2 41.93(10) . .
Se7 Nd3 O1 Nd2 153.07(7) . .
Nd1 Nd3 O1 Nd2 166.7(2) . .
O1 Nd2 O3 C56 -71.5(4) . .
S9A Nd2 O3 C56 58.4(4) . .
Se5 Nd2 O3 C56 -18.8(3) . .
Se3 Nd2 O3 C56 -138.7(3) . .
Se7 Nd2 O3 C56 146.2(3) 3_577 .
Se4 Nd2 O3 C56 71.0(3) . .
Nd3 Nd2 O3 C56 -30.8(4) . .
Nd1 Nd2 O3 C56 -102.6(3) . .
O1 Nd2 O3 C53 107.3(3) . .
S9A Nd2 O3 C53 -122.7(3) . .
Se5 Nd2 O3 C53 160.0(3) . .
Se3 Nd2 O3 C53 40.2(3) . .
Se7 Nd2 O3 C53 -35.0(3) 3_577 .
Se4 Nd2 O3 C53 -110.1(3) . .
Nd3 Nd2 O3 C53 148.0(3) . .
Nd1 Nd2 O3 C53 76.2(3) . .
O1 Nd3 O4 C60 83.3(4) . .
Se9B Nd3 O4 C60 -171.2(3) 3_577 .
S9A Nd3 O4 C60 -171.2(3) 3_577 .
Se5 Nd3 O4 C60 42.7(3) . .
Se6 Nd3 O4 C60 -51.1(3) . .
Se1 Nd3 O4 C60 137.6(3) . .
S9A Nd3 O4 C60 -29.2(4) . .
Se7 Nd3 O4 C60 -144.3(4) . .
Nd1 Nd3 O4 C60 124.4(3) . .
Nd2 Nd3 O4 C60 41.5(4) . .
O1 Nd3 O4 C57 -88.3(4) . .
Se9B Nd3 O4 C57 17.2(4) 3_577 .
S9A Nd3 O4 C57 17.2(4) 3_577 .
Se5 Nd3 O4 C57 -128.9(4) . .
Se6 Nd3 O4 C57 137.3(4) . .
Se1 Nd3 O4 C57 -34.0(4) . .
S9A Nd3 O4 C57 159.2(4) . .
Se7 Nd3 O4 C57 44.1(4) . .
Nd1 Nd3 O4 C57 -47.3(4) . .
Nd2 Nd3 O4 C57 -130.1(4) . .
Se8 Nd4 O5 C61 138.4(5) . .
Se9B Nd4 O5 C61 -51.0(5) 3_577 .
S9A Nd4 O5 C61 -51.0(5) 3_577 .
Se2 Nd4 O5 C61 -113.0(5) . .
Se4 Nd4 O5 C61 -5.5(5) 3_577 .
Se1 Nd4 O5 C61 -165.6(4) . .
Se7 Nd4 O5 C61 63.1(5) . .
Se8 Nd4 O5 C64 -48.1(4) . .
Se9B Nd4 O5 C64 122.5(3) 3_577 .
S9A Nd4 O5 C64 122.5(3) 3_577 .
Se2 Nd4 O5 C64 60.4(4) . .
Se4 Nd4 O5 C64 167.9(4) 3_577 .
Se1 Nd4 O5 C64 7.8(4) . .
Se7 Nd4 O5 C64 -123.5(3) . .
Nd1 Se1 C1 C2 -100.3(4) . .
Nd4 Se1 C1 C2 22.4(5) . .
Nd3 Se1 C1 C2 166.1(3) . .
Nd1 Se1 C1 C6 78.6(4) . .
Nd4 Se1 C1 C6 -158.7(3) . .
Nd3 Se1 C1 C6 -15.0(5) . .
C6 C1 C2 C3 1.0(7) . .
Se1 C1 C2 C3 179.8(4) . .
C1 C2 C3 C4 -0.6(8) . .
C2 C3 C4 C5 0.5(8) . .
C3 C4 C5 C6 -0.8(9) . .
C4 C5 C6 C1 1.2(9) . .
C2 C1 C6 C5 -1.2(8) . .
Se1 C1 C6 C5 179.8(4) . .
Nd4 Se2 C7 C8 41.3(4) . .
Nd1 Se2 C7 C8 -63.0(4) . .
Nd4 Se2 C7 C12 -134.7(3) . .
Nd1 Se2 C7 C12 121.0(3) . .
C12 C7 C8 C9 3.1(8) . .
Se2 C7 C8 C9 -172.9(4) . .
C7 C8 C9 C10 -0.7(9) . .
C8 C9 C10 C11 -1.8(9) . .
C9 C10 C11 C12 1.9(8) . .
C8 C7 C12 C11 -3.0(7) . .
Se2 C7 C12 C11 173.1(4) . .
C10 C11 C12 C7 0.5(8) . .
Nd2 Se3 C13 C14 35.0(5) . .
Nd1 Se3 C13 C14 -45.8(5) . .
Nd2 Se3 C13 C18 -145.8(4) . .
Nd1 Se3 C13 C18 133.3(4) . .
C18 C13 C14 C15 -1.1(8) . .
Se3 C13 C14 C15 178.0(4) . .
C13 C14 C15 C16 -0.4(9) . .
C14 C15 C16 C17 3.4(11) . .
C15 C16 C17 C18 -4.6(12) . .
C16 C17 C18 C13 2.9(12) . .
C14 C13 C18 C17 0.0(10) . .
Se3 C13 C18 C17 -179.2(6) . .
Nd4 Se4 C19 C20 -36.3(4) 3_577 .
Nd2 Se4 C19 C20 57.8(4) . .
Nd4 Se4 C19 C24 143.3(3) 3_577 .
Nd2 Se4 C19 C24 -122.6(4) . .
C24 C19 C20 C21 0.3(7) . .
Se4 C19 C20 C21 180.0(3) . .
C19 C20 C21 C22 -0.1(7) . .
C20 C21 C22 C23 0.3(7) . .
C21 C22 C23 C24 -0.7(8) . .
C22 C23 C24 C19 1.0(8) . .
C20 C19 C24 C23 -0.8(7) . .
Se4 C19 C24 C23 179.6(4) . .
Nd2 Se5 C25 C30 49.8(5) . .
Nd3 Se5 C25 C30 -55.9(5) . .
Nd2 Se5 C25 C26 -130.6(4) . .
Nd3 Se5 C25 C26 123.7(4) . .
C30 C25 C26 C27 2.2(9) . .
Se5 C25 C26 C27 -177.4(6) . .
C25 C26 C27 C28 -3.4(12) . .
C26 C27 C28 C29 1.9(14) . .
C27 C28 C29 C30 0.8(15) . .
C26 C25 C30 C29 0.3(9) . .
Se5 C25 C30 C29 179.9(6) . .
C28 C29 C30 C25 -1.9(13) . .
Nd1 Se6 C31 C32 99.4(4) 3_577 .
Nd3 Se6 C31 C32 -3.8(5) . .
Nd1 Se6 C31 C36 -78.4(4) 3_577 .
Nd3 Se6 C31 C36 178.3(3) . .
C36 C31 C32 C33 0.4(8) . .
Se6 C31 C32 C33 -177.4(4) . .
C31 C32 C33 C34 1.7(9) . .
C32 C33 C34 C35 -3.1(10) . .
C33 C34 C35 C36 2.3(10) . .
C34 C35 C36 C31 -0.2(9) . .
C32 C31 C36 C35 -1.2(8) . .
Se6 C31 C36 C35 176.8(4) . .
Nd2 Se7 C37 C38 154.2(4) 3_577 .
Nd4 Se7 C37 C38 47.7(5) . .
Nd3 Se7 C37 C38 -75.9(5) . .
Nd2 Se7 C37 C42 -22.9(5) 3_577 .
Nd4 Se7 C37 C42 -129.4(4) . .
Nd3 Se7 C37 C42 107.0(4) . .
C42 C37 C38 C39 -2.0(9) . .
Se7 C37 C38 C39 -179.1(5) . .
C37 C38 C39 C40 1.8(10) . .
C38 C39 C40 C41 -0.3(11) . .
C39 C40 C41 C42 -1.0(10) . .
C38 C37 C42 C41 0.7(8) . .
Se7 C37 C42 C41 177.8(4) . .
C40 C41 C42 C37 0.8(9) . .
Nd4 Se8 C43 C48 -27.0(5) . .
Nd4 Se8 C43 C44 154.4(4) . .
C48 C43 C44 C45 0.3(8) . .
Se8 C43 C44 C45 179.0(4) . .
C43 C44 C45 C46 -0.1(9) . .
C44 C45 C46 C47 0.3(9) . .
C45 C46 C47 C48 -0.8(9) . .
C46 C47 C48 C43 1.1(9) . .
C44 C43 C48 C47 -0.8(8) . .
Se8 C43 C48 C47 -179.5(4) . .
O1 Nd1 O2A C49A -128.3(12) . .
Se6 Nd1 O2A C49A 13.7(12) 3_577 .
Se9B Nd1 O2A C49A 106.4(12) 3_577 .
S9A Nd1 O2A C49A 106.4(12) 3_577 .
Se1 Nd1 O2A C49A 156.8(12) . .
Se3 Nd1 O2A C49A -66.8(12) . .
Se2 Nd1 O2A C49A 90.9(12) . .
Nd3 Nd1 O2A C49A -168.7(12) . .
Nd2 Nd1 O2A C49A -99.6(12) . .
O1 Nd1 O2A C52A 70.8(15) . .
Se6 Nd1 O2A C52A -147.2(15) 3_577 .
Se9B Nd1 O2A C52A -54.5(15) 3_577 .
S9A Nd1 O2A C52A -54.5(15) 3_577 .
Se1 Nd1 O2A C52A -4.1(15) . .
Se3 Nd1 O2A C52A 132.3(15) . .
Se2 Nd1 O2A C52A -70.0(15) . .
Nd3 Nd1 O2A C52A 30.4(15) . .
Nd2 Nd1 O2A C52A 99.5(15) . .
C52A O2A C49A C50A -16(2) . .
Nd1 O2A C49A C50A 177.8(10) . .
O2A C49A C50A C51A 34.1(18) . .
C49A C50A C51A C52A -38.5(16) . .
C49A O2A C52A C51A -9(2) . .
Nd1 O2A C52A C51A 153.1(7) . .
C50A C51A C52A O2A 30.5(19) . .
C49B C50B C51B C52B 37.4(17) . .
C56 O3 C53 C54 23.9(5) . .
Nd2 O3 C53 C54 -155.0(3) . .
O3 C53 C54 C55 -39.4(5) . .
C53 C54 C55 C56 39.5(5) . .
C53 O3 C56 C55 1.3(5) . .
Nd2 O3 C56 C55 -179.7(3) . .
C54 C55 C56 O3 -25.9(5) . .
C60 O4 C57 C58 -38.6(5) . .
Nd3 O4 C57 C58 134.2(4) . .
O4 C57 C58 C59 17.9(6) . .
C57 C58 C59 C60 8.3(6) . .
C57 O4 C60 C59 43.6(5) . .
Nd3 O4 C60 C59 -129.9(4) . .
C58 C59 C60 O4 -31.4(6) . .
C64 O5 C61 C62 -39.4(5) . .
Nd4 O5 C61 C62 134.7(4) . .
O5 C61 C62 C63 24.8(6) . .
C61 C62 C63 C64 -1.4(6) . .
C61 O5 C64 C63 38.7(5) . .
Nd4 O5 C64 C63 -136.6(3) . .
C62 C63 C64 O5 -22.2(6) . .
C68 O6 C65 C66 -28.4(10) . .
O6 C65 C66 C67 34.7(10) . .
C65 C66 C67 C68 -29.0(12) . .
C66 C67 C68 O6 11.9(13) . .
C65 O6 C68 C67 9.5(12) . .
C72 O7 C69 C70 23(2) . .
O7 C69 C70 C71 -7(2) . .
C69 C70 C71 C72 -13(2) . .
C70 C71 C72 O7 26(2) . .
C69 O7 C72 C71 -30.3(19) . .
